data_4102056
loop_
_publ_author_name
'Masayuki Nihei'
'Hirotaka Tahira'
'Nobukazu Takahashi'
'Yusuke Otake'
'Yasuhisa Yamamura'
'Kazuya Saito'
'Hiroki Oshio'

_publ_contact_author_address 'Tennodai 1-1-1, Tsukuba, Ibaraki, Japan'
_publ_contact_author_email nihei@chem.tsukuba.ac.jp
_publ_contact_author_fax +81-29-853-4426
_publ_contact_author_name 'Masayuki Nihei'
_publ_contact_author_phone +81-29-853-5923
_publ_section_title
;
 Multiple Bistability and Tristability with Dual Spin-State Conversions in
 [Fe(dpp)2][Ni(mnt)2]2.MeNO2
;
_journal_name_full 'Journal of the American Chemical Society'
_journal_page_first 3553
_journal_page_last 3560
_journal_paper_doi 10.1021/ja910122r
_journal_volume 132
_journal_year 2010
_chemical_formula_sum 'C39 H21 Fe N19 Ni2 O2 S8'
_chemical_formula_weight 1217.50
_chemical_name_systematic
; 
 ? 
;
_space_group_IT_number 2
_symmetry_cell_setting triclinic
_symmetry_space_group_name_Hall '-P 1'
_symmetry_space_group_name_H-M 'P -1'
_atom_sites_solution_hydrogens geom
_atom_sites_solution_primary direct
_atom_sites_solution_secondary difmap
_audit_creation_method SHELXL-97
_cell_angle_alpha 97.650(10)
_cell_angle_beta 95.067(9)
_cell_angle_gamma 104.091(8)
_cell_formula_units_Z 6
_cell_length_a 18.397(9)
_cell_length_b 19.306(9)
_cell_length_c 21.597(10)
_cell_measurement_reflns_used 3786
_cell_measurement_temperature 180(2)
_cell_measurement_theta_max 25.998
_cell_measurement_theta_min 2.360
_cell_volume 7315(6)
_computing_cell_refinement 'Bruker SMART'
_computing_data_collection 'Bruker SMART'
_computing_data_reduction 'Bruker SAINT'
_computing_molecular_graphics 'Bruker SHLXTL'
_computing_publication_material 'Bruker SHLXTL'
_computing_structure_refinement 'SHELXL-97 (Sheldrick, 1997)'
_computing_structure_solution 'SHELXS-97 (Sheldrick, 1990)'
_diffrn_ambient_temperature 180(2)
_diffrn_detector_area_resol_mean 8.366[pixels/mm]
_diffrn_measured_fraction_theta_full 0.985
_diffrn_measured_fraction_theta_max 0.985
_diffrn_measurement_device_type 'CCD area detector'
_diffrn_measurement_method 'phi and omega scans'
_diffrn_radiation_monochromator graphite
_diffrn_radiation_source 'fine-focus sealed tube'
_diffrn_radiation_type MoK\a
_diffrn_radiation_wavelength 0.71073
_diffrn_reflns_av_R_equivalents 0.0380
_diffrn_reflns_av_sigmaI/netI 0.1047
_diffrn_reflns_limit_h_max 22
_diffrn_reflns_limit_h_min -21
_diffrn_reflns_limit_k_max 14
_diffrn_reflns_limit_k_min -23
_diffrn_reflns_limit_l_max 23
_diffrn_reflns_limit_l_min -25
_diffrn_reflns_number 38998
_diffrn_reflns_theta_full 25.25
_diffrn_reflns_theta_max 25.25
_diffrn_reflns_theta_min 0.96
_diffrn_standards_interval_time 195
_diffrn_standards_number 78
_exptl_absorpt_coefficient_mu 1.459
_exptl_absorpt_correction_T_max 0.7591
_exptl_absorpt_correction_T_min 0.5930
_exptl_absorpt_correction_type empirical
_exptl_crystal_colour 'dark brown'
_exptl_crystal_density_diffrn 1.658
_exptl_crystal_density_method 'not measured'
_exptl_crystal_description lozenge
_exptl_crystal_F_000 3684
_exptl_crystal_size_max 0.40
_exptl_crystal_size_mid 0.40
_exptl_crystal_size_min 0.20
_refine_diff_density_max 1.267
_refine_diff_density_min -3.575
_refine_diff_density_rms 0.128
_refine_ls_extinction_method none
_refine_ls_goodness_of_fit_ref 1.040
_refine_ls_hydrogen_treatment constr
_refine_ls_matrix_type full
_refine_ls_number_parameters 1851
_refine_ls_number_reflns 26071
_refine_ls_number_restraints 282
_refine_ls_restrained_S_all 1.036
_refine_ls_R_factor_all 0.1610
_refine_ls_R_factor_gt 0.0850
_refine_ls_shift/su_max 0.174
_refine_ls_shift/su_mean 0.002
_refine_ls_structure_factor_coef Fsqd
_refine_ls_weighting_details 'calc w=1/[\s^2^(Fo^2^)+(0.1052P)^2^+5.9925P] where P=(Fo^2^+2Fc^2^)/3'
_refine_ls_weighting_scheme calc
_refine_ls_wR_factor_gt 0.2066
_refine_ls_wR_factor_ref 0.2548
_reflns_number_gt 12890
_reflns_number_total 26071
_reflns_threshold_expression >2sigma(I)
_cod_data_source_file ja910122r_si_001_5.cif
_cod_data_source_block Fedppmnt_180Kheat
_cod_original_cell_volume 7316(6)
_cod_database_code 4102056

loop_
_symmetry_equiv_pos_as_xyz
'x, y, z'
'-x, -y, -z'

loop_
_atom_site_label
_atom_site_type_symbol
_atom_site_fract_x
_atom_site_fract_y
_atom_site_fract_z
_atom_site_U_iso_or_equiv
_atom_site_adp_type
_atom_site_occupancy
_atom_site_symmetry_multiplicity
_atom_site_calc_flag
_atom_site_refinement_flags
_atom_site_disorder_assembly
_atom_site_disorder_group
Ni1A Ni 0.04250(6) 0.43302(5) 0.41621(5) 0.0203(3) Uani 1 1 d . . .
Ni1B Ni 0.96052(6) 0.25327(5) 0.25065(5) 0.0255(3) Uani 1 1 d . . .
Ni1C Ni 0.04210(7) 0.08772(9) 0.08373(6) 0.0574(4) Uani 1 1 d . . .
Ni2A Ni 0.54873(6) 0.41914(5) 0.26235(5) 0.0279(3) Uani 1 1 d . . .
Ni2B Ni 0.46099(6) 0.25947(5) 0.40944(5) 0.0230(3) Uani 1 1 d . . .
Ni2C Ni 0.45633(7) 0.91769(7) 0.07070(5) 0.0378(3) Uani 1 1 d . . .
Fe1A Fe 0.25880(6) 0.73230(5) 0.23505(5) 0.0207(3) Uani 1 1 d . . .
Fe1B Fe 0.74417(7) 0.60874(6) 0.09690(6) 0.0287(3) Uani 1 1 d D . .
Fe1C Fe 0.74102(6) 0.94250(6) 0.42774(5) 0.0222(3) Uani 1 1 d . . .
S1A S 0.12354(12) 0.53242(10) 0.41138(11) 0.0275(5) Uani 1 1 d . . .
S2A S -0.04957(11) 0.48267(10) 0.41590(10) 0.0261(5) Uani 1 1 d . . .
S3A S 0.13347(12) 0.38152(10) 0.41096(11) 0.0297(5) Uani 1 1 d . . .
S4A S -0.03834(12) 0.33446(9) 0.42386(10) 0.0261(5) Uani 1 1 d . . .
S5A S 0.46089(12) 0.47283(11) 0.27951(10) 0.0315(5) Uani 1 1 d . . .
S6A S 0.63267(12) 0.51850(11) 0.26339(11) 0.0317(5) Uani 1 1 d . . .
S7A S 0.46429(12) 0.31817(11) 0.25003(11) 0.0324(5) Uani 1 1 d . . .
S8A S 0.63892(12) 0.36709(11) 0.26147(11) 0.0314(5) Uani 1 1 d . . .
S1B S 0.87932(12) 0.15306(11) 0.25374(11) 0.0332(6) Uani 1 1 d . . .
S2B S 1.05298(12) 0.20363(11) 0.25082(11) 0.0307(5) Uani 1 1 d . . .
S3B S 0.86992(13) 0.30471(11) 0.25538(11) 0.0347(6) Uani 1 1 d . . .
S4B S 1.04169(13) 0.35174(11) 0.24439(11) 0.0322(5) Uani 1 1 d . . .
S5B S 0.54678(12) 0.20471(10) 0.38950(10) 0.0277(5) Uani 1 1 d . . .
S6B S 0.37585(12) 0.16039(10) 0.40883(10) 0.0259(5) Uani 1 1 d . . .
S7B S 0.54657(12) 0.35964(10) 0.41945(10) 0.0300(5) Uani 1 1 d . . .
S8B S 0.37197(12) 0.31266(10) 0.41290(10) 0.0266(5) Uani 1 1 d . . .
S1C S 0.12320(15) 0.18828(19) 0.08269(13) 0.0626(9) Uani 1 1 d . . .
S2C S -0.05057(15) 0.1364(2) 0.08175(13) 0.0643(9) Uani 1 1 d . . .
S3C S 0.13293(16) 0.0364(2) 0.07949(14) 0.0667(9) Uani 1 1 d . . .
S4C S -0.03912(15) -0.0119(2) 0.08776(13) 0.0646(9) Uani 1 1 d . . .
S5C S 0.54286(13) 0.86370(13) 0.05198(11) 0.0393(6) Uani 1 1 d . . .
S6C S 0.37110(14) 0.81873(13) 0.06870(11) 0.0400(6) Uani 1 1 d . . .
S7C S 0.54216(15) 1.01816(14) 0.08475(12) 0.0442(6) Uani 1 1 d . . .
S8C S 0.36686(15) 0.97030(15) 0.07370(12) 0.0482(7) Uani 1 1 d . . .
N1A N 0.2809(4) 0.8411(3) 0.2344(3) 0.0222(15) Uani 1 1 d . A .
N2A N 0.1534(4) 0.7548(3) 0.2402(3) 0.0349(19) Uani 1 1 d U A .
N3A N 0.1550(4) 0.8266(3) 0.2385(3) 0.0276(16) Uani 1 1 d U . .
N4A N 0.3730(4) 0.7627(3) 0.2208(3) 0.0278(16) Uani 1 1 d U A .
N5A N 0.4034(4) 0.8363(3) 0.2288(3) 0.0250(16) Uani 1 1 d U . .
N6A N 0.2449(14) 0.6230(8) 0.2434(5) 0.025(8) Uiso 0.64(2) 1 d PD A 3
N7A N 0.2161(7) 0.6693(10) 0.1408(5) 0.038(4) Uiso 0.64(2) 1 d PD A 3
N8A N 0.2033(7) 0.5955(9) 0.1397(5) 0.036(4) Uiso 0.64(2) 1 d PD A 3
N9A N 0.2846(10) 0.7335(6) 0.3287(6) 0.027(6) Uiso 0.64(2) 1 d PD A 3
N10A N 0.2826(9) 0.6675(5) 0.3473(5) 0.013(5) Uiso 0.64(2) 1 d PD A 3
C12A C 0.2618(8) 0.6069(6) 0.2984(6) 0.012(6) Uiso 0.64(2) 1 d PD A 3
C13A C 0.2583(11) 0.5379(7) 0.3102(9) 0.041(7) Uiso 0.64(2) 1 d PD A 3
H13A H 0.2691 0.5281 0.3515 0.049 Uiso 0.64(2) 1 calc PR A 3
C14A C 0.2382(9) 0.4834(7) 0.2582(8) 0.032(5) Uiso 0.64(2) 1 d PD A 3
H14A H 0.2371 0.4350 0.2632 0.039 Uiso 0.64(2) 1 calc PR A 3
C15A C 0.2198(9) 0.4993(8) 0.1994(8) 0.037(5) Uiso 0.64(2) 1 d PD A 3
H15A H 0.2047 0.4624 0.1636 0.044 Uiso 0.64(2) 1 calc PR A 3
C16A C 0.2240(9) 0.5690(9) 0.1942(7) 0.032(5) Uiso 0.64(2) 1 d PD A 3
C17A C 0.1689(8) 0.5573(9) 0.0829(6) 0.039(4) Uiso 0.64(2) 1 d PD A 3
H17A H 0.1556 0.5062 0.0708 0.047 Uiso 0.64(2) 1 calc PR A 3
C18A C 0.1576(8) 0.6065(9) 0.0475(6) 0.035(4) Uiso 0.64(2) 1 d PD A 3
H18A H 0.1345 0.5966 0.0051 0.042 Uiso 0.64(2) 1 calc PR A 3
C19A C 0.1856(9) 0.6746(10) 0.0838(6) 0.042(4) Uiso 0.64(2) 1 d PD A 3
H19A H 0.1833 0.7188 0.0699 0.050 Uiso 0.64(2) 1 calc PR A 3
C20A C 0.3056(15) 0.6741(9) 0.4083(7) 0.034(9) Uiso 0.64(2) 1 d PD A 3
H20A H 0.3070 0.6354 0.4309 0.040 Uiso 0.64(2) 1 calc PR A 3
C21A C 0.3263(9) 0.7439(7) 0.4326(5) 0.009(4) Uiso 0.64(2) 1 d PD A 3
H21A H 0.3454 0.7649 0.4751 0.010 Uiso 0.64(2) 1 calc PR A 3
C22A C 0.3136(12) 0.7808(7) 0.3812(8) 0.026(6) Uiso 0.64(2) 1 d PD A 3
H22A H 0.3243 0.8318 0.3839 0.031 Uiso 0.64(2) 1 calc PR A 3
N6D N 0.249(2) 0.6315(12) 0.2411(8) 0.026(14) Uiso 0.36(2) 1 d PD A 4
N7D N 0.2204(7) 0.6923(13) 0.1481(7) 0.026(7) Uiso 0.36(2) 1 d PD A 4
N8D N 0.2085(6) 0.6183(12) 0.1364(6) 0.017(5) Uiso 0.36(2) 1 d PD A 4
N9D N 0.2960(14) 0.7339(9) 0.3349(8) 0.013(9) Uiso 0.36(2) 1 d PD A 4
N10D N 0.2927(14) 0.6648(11) 0.3463(9) 0.043(16) Uiso 0.36(2) 1 d PD A 4
C12D C 0.2669(13) 0.6089(11) 0.2932(9) 0.05(2) Uiso 0.36(2) 1 d PD A 4
C13D C 0.2613(12) 0.5368(9) 0.2972(11) 0.015(8) Uiso 0.36(2) 1 d PD A 4
H13D H 0.2736 0.5209 0.3356 0.018 Uiso 0.36(2) 1 calc PR A 4
C14D C 0.2364(12) 0.4897(11) 0.2407(11) 0.023(8) Uiso 0.36(2) 1 d PD A 4
H14D H 0.2323 0.4396 0.2405 0.027 Uiso 0.36(2) 1 calc PR A 4
C15D C 0.2175(11) 0.5120(11) 0.1851(11) 0.027(8) Uiso 0.36(2) 1 d PD A 4
H15D H 0.2001 0.4786 0.1471 0.033 Uiso 0.36(2) 1 calc PR A 4
C16D C 0.2249(10) 0.5837(12) 0.1870(8) 0.020(8) Uiso 0.36(2) 1 d PD A 4
C17D C 0.1803(9) 0.5905(12) 0.0755(8) 0.020(6) Uiso 0.36(2) 1 d PD A 4
H17D H 0.1674 0.5412 0.0565 0.024 Uiso 0.36(2) 1 calc PR A 4
C18D C 0.1745(9) 0.6474(11) 0.0479(8) 0.015(6) Uiso 0.36(2) 1 d PD A 4
H18D H 0.1549 0.6453 0.0053 0.018 Uiso 0.36(2) 1 calc PR A 4
C19D C 0.2024(9) 0.7109(11) 0.0925(8) 0.010(5) Uiso 0.36(2) 1 d PD A 4
H19D H 0.2075 0.7590 0.0844 0.012 Uiso 0.36(2) 1 calc PR A 4
C20D C 0.312(2) 0.6653(13) 0.4071(9) 0.016(11) Uiso 0.36(2) 1 d PD A 4
H20D H 0.3100 0.6234 0.4261 0.019 Uiso 0.36(2) 1 calc PR A 4
C21D C 0.333(2) 0.7330(16) 0.4378(12) 0.056(15) Uiso 0.36(2) 1 d PD A 4
H21D H 0.3539 0.7491 0.4807 0.068 Uiso 0.36(2) 1 calc PR A 4
C22D C 0.318(2) 0.7755(12) 0.3916(12) 0.027(12) Uiso 0.36(2) 1 d PD A 4
H22D H 0.3231 0.8261 0.3998 0.032 Uiso 0.36(2) 1 calc PR A 4
N11A N 0.1294(4) 0.7250(3) 0.3950(3) 0.0311(17) Uani 1 1 d . . .
N12A N -0.0855(4) 0.6635(4) 0.4145(4) 0.041(2) Uani 1 1 d . . .
N13A N 0.1711(5) 0.2020(4) 0.4136(4) 0.051(2) Uani 1 1 d U . .
N14A N -0.0532(5) 0.1427(4) 0.4333(5) 0.068(3) Uani 1 1 d U . .
N15A N 0.4466(4) 0.6605(4) 0.3322(4) 0.046(2) Uani 1 1 d . . .
N16A N 0.6492(4) 0.7141(4) 0.2726(4) 0.0389(19) Uani 1 1 d . . .
N17A N 0.4464(4) 0.1220(4) 0.2349(4) 0.043(2) Uani 1 1 d . . .
N18A N 0.6716(4) 0.1840(4) 0.2389(4) 0.043(2) Uani 1 1 d . . .
N1B N 0.7202(6) 0.4906(8) 0.1033(7) 0.036(4) Uiso 0.583(17) 1 d PD B 1
N2B N 0.8500(6) 0.5734(8) 0.0971(6) 0.030(4) Uiso 0.583(17) 1 d PD B 1
N3B N 0.8448(6) 0.5034(8) 0.0994(6) 0.030(4) Uiso 0.583(17) 1 d PD B 1
N4B N 0.6265(6) 0.5676(8) 0.1152(6) 0.028(4) Uiso 0.583(17) 1 d PD B 1
N5B N 0.5981(6) 0.4931(9) 0.1068(7) 0.034(4) Uiso 0.583(17) 1 d PD B 1
C1B C 0.6502(7) 0.4519(10) 0.1026(7) 0.023(4) Uiso 0.583(17) 1 d PD B 1
C2B C 0.6321(8) 0.3784(10) 0.1070(9) 0.039(5) Uiso 0.583(17) 1 d PD B 1
H2B H 0.5820 0.3528 0.1107 0.047 Uiso 0.583(17) 1 calc PR B 1
C3B C 0.6891(8) 0.3449(11) 0.1058(9) 0.037(5) Uiso 0.583(17) 1 d PD B 1
H3B H 0.6786 0.2943 0.1063 0.044 Uiso 0.583(17) 1 calc PR B 1
C4B C 0.7626(8) 0.3841(10) 0.1037(8) 0.034(5) Uiso 0.583(17) 1 d PD B 1
H4B H 0.8032 0.3617 0.1049 0.041 Uiso 0.583(17) 1 calc PR B 1
C5B C 0.7745(8) 0.4548(11) 0.1001(9) 0.039(5) Uiso 0.583(17) 1 d PD B 1
C6B C 0.9153(8) 0.4882(10) 0.1002(7) 0.041(5) Uiso 0.583(17) 1 d PD B 1
H6B H 0.9260 0.4428 0.1021 0.049 Uiso 0.583(17) 1 calc PR B 1
C7B C 0.9648(8) 0.5516(9) 0.0976(7) 0.032(4) Uiso 0.583(17) 1 d PD B 1
H7B H 1.0177 0.5591 0.0969 0.039 Uiso 0.583(17) 1 calc PR B 1
C8B C 0.9253(8) 0.6036(9) 0.0962(8) 0.038(4) Uiso 0.583(17) 1 d PD B 1
H8B H 0.9471 0.6532 0.0948 0.045 Uiso 0.583(17) 1 calc PR B 1
C9B C 0.5233(7) 0.4745(9) 0.1066(7) 0.029(4) Uiso 0.583(17) 1 d PD B 1
H9B H 0.4919 0.4265 0.1007 0.035 Uiso 0.583(17) 1 calc PR B 1
C10B C 0.4998(8) 0.5355(10) 0.1164(8) 0.039(5) Uiso 0.583(17) 1 d PD B 1
H10B H 0.4497 0.5391 0.1198 0.047 Uiso 0.583(17) 1 calc PR B 1
C11B C 0.5643(7) 0.5919(9) 0.1203(7) 0.033(4) Uiso 0.583(17) 1 d PD B 1
H11B H 0.5645 0.6415 0.1260 0.040 Uiso 0.583(17) 1 calc PR B 1
N1E N 0.7249(7) 0.5109(7) 0.0967(9) 0.025(5) Uiso 0.417(17) 1 d PD B 2
N2E N 0.8478(7) 0.5999(10) 0.0862(8) 0.019(4) Uiso 0.417(17) 1 d PD B 2
N3E N 0.8496(8) 0.5316(11) 0.0933(9) 0.028(5) Uiso 0.417(17) 1 d PD B 2
N4E N 0.6340(8) 0.5913(10) 0.1063(8) 0.031(5) Uiso 0.417(17) 1 d PD B 2
N5E N 0.6027(7) 0.5168(10) 0.1004(7) 0.020(5) Uiso 0.417(17) 1 d PD B 2
C1E C 0.6549(8) 0.4753(12) 0.0979(11) 0.025(6) Uiso 0.417(17) 1 d PD B 2
C2E C 0.6379(10) 0.4009(12) 0.0997(11) 0.025(6) Uiso 0.417(17) 1 d PD B 2
H2E H 0.5873 0.3735 0.0988 0.030 Uiso 0.417(17) 1 calc PR B 2
C3E C 0.6967(10) 0.3688(13) 0.1029(14) 0.042(8) Uiso 0.417(17) 1 d PD B 2
H3E H 0.6872 0.3193 0.1077 0.050 Uiso 0.417(17) 1 calc PR B 2
C4E C 0.7704(10) 0.4082(12) 0.0990(11) 0.031(7) Uiso 0.417(17) 1 d PD B 2
H4E H 0.8105 0.3852 0.0966 0.038 Uiso 0.417(17) 1 calc PR B 2
C5E C 0.7823(8) 0.4799(12) 0.0990(10) 0.017(5) Uiso 0.417(17) 1 d PD B 2
C6E C 0.9239(9) 0.5262(12) 0.0965(10) 0.032(6) Uiso 0.417(17) 1 d PD B 2
H6E H 0.9411 0.4847 0.1023 0.039 Uiso 0.417(17) 1 calc PR B 2
C7E C 0.9666(10) 0.5914(12) 0.0897(10) 0.039(6) Uiso 0.417(17) 1 d PD B 2
H7E H 1.0197 0.6037 0.0889 0.047 Uiso 0.417(17) 1 calc PR B 2
C8E C 0.9202(10) 0.6374(11) 0.0839(10) 0.037(6) Uiso 0.417(17) 1 d PD B 2
H8E H 0.9362 0.6868 0.0792 0.044 Uiso 0.417(17) 1 calc PR B 2
C9E C 0.5282(8) 0.5028(11) 0.1025(9) 0.024(5) Uiso 0.417(17) 1 d PD B 2
H9E H 0.4947 0.4560 0.0983 0.029 Uiso 0.417(17) 1 calc PR B 2
C10E C 0.5080(10) 0.5657(12) 0.1114(10) 0.038(6) Uiso 0.417(17) 1 d PD B 2
H10E H 0.4591 0.5724 0.1156 0.046 Uiso 0.417(17) 1 calc PR B 2
C11E C 0.5757(10) 0.6191(11) 0.1129(9) 0.027(5) Uiso 0.417(17) 1 d PD B 2
H11E H 0.5792 0.6695 0.1181 0.032 Uiso 0.417(17) 1 calc PR B 2
N6B N 0.7560(3) 0.7141(3) 0.0890(3) 0.0220(15) Uani 1 1 d . B .
N7B N 0.7850(4) 0.6642(3) 0.1887(3) 0.0232(15) Uani 1 1 d U B .
N8B N 0.7967(3) 0.7374(3) 0.1933(3) 0.0223(15) Uani 1 1 d U . .
N9B N 0.7141(4) 0.6070(3) 0.0010(3) 0.0283(16) Uani 1 1 d U B .
N10B N 0.7178(4) 0.6734(3) -0.0155(3) 0.0253(16) Uani 1 1 d U . .
N11B N 0.8731(4) -0.0395(4) 0.2642(4) 0.043(2) Uani 1 1 d . . .
N12B N 1.0924(5) 0.0247(4) 0.2513(4) 0.050(2) Uani 1 1 d . . .
N13B N 0.8332(5) 0.4852(4) 0.2542(4) 0.045(2) Uani 1 1 d . . .
N14B N 1.0567(5) 0.5456(5) 0.2410(4) 0.063(3) Uani 1 1 d . . .
N15B N 0.5581(4) 0.0188(4) 0.3267(4) 0.041(2) Uani 1 1 d . . .
N16B N 0.3543(4) -0.0379(3) 0.3892(4) 0.0377(19) Uani 1 1 d . . .
N17B N 0.5669(4) 0.5573(4) 0.4314(3) 0.042(2) Uani 1 1 d . . .
N18B N 0.3411(5) 0.4977(4) 0.4342(4) 0.045(2) Uani 1 1 d . . .
N1C N 0.7236(3) 0.8440(3) 0.4309(3) 0.0142(13) Uiso 1 1 d . . .
N2C N 0.8431(3) 0.9305(3) 0.4206(3) 0.0129(13) Uiso 1 1 d . . .
N3C N 0.8475(3) 0.8606(3) 0.4256(3) 0.0136(13) Uiso 1 1 d . . .
N4C N 0.6342(3) 0.9202(3) 0.4393(3) 0.0187(14) Uani 1 1 d U . .
N5C N 0.6023(4) 0.8469(3) 0.4328(3) 0.0227(15) Uani 1 1 d U . .
N6C N 0.7565(4) 1.0397(3) 0.4260(3) 0.0233(15) Uani 1 1 d . . .
N7C N 0.7750(3) 0.9788(3) 0.5166(3) 0.0179(14) Uani 1 1 d U . .
N8C N 0.7910(4) 1.0544(3) 0.5299(3) 0.0240(16) Uani 1 1 d U . .
N9C N 0.7163(4) 0.9379(3) 0.3391(3) 0.0274(16) Uani 1 1 d U . .
N10C N 0.7207(4) 1.0053(3) 0.3222(3) 0.0261(16) Uani 1 1 d U . .
N11C N 0.1289(6) 0.3818(6) 0.0680(5) 0.080(4) Uani 1 1 d . . .
N12C N -0.0912(6) 0.3140(7) 0.0796(5) 0.085(4) Uani 1 1 d . . .
N13C N 0.1707(6) -0.1443(7) 0.0794(5) 0.078(3) Uani 1 1 d . . .
N14C N -0.0558(7) -0.2054(8) 0.0888(6) 0.090(4) Uani 1 1 d . . .
N15C N 0.5566(5) 0.6770(5) -0.0035(4) 0.061(3) Uani 1 1 d . . .
N16C N 0.3536(5) 0.6217(5) 0.0562(4) 0.054(2) Uani 1 1 d . . .
N17C N 0.5619(5) 1.2157(5) 0.1040(4) 0.055(2) Uani 1 1 d . . .
N18C N 0.3341(6) 1.1525(5) 0.1032(4) 0.064(3) Uani 1 1 d . . .
C1A C 0.3518(4) 0.8792(4) 0.2317(4) 0.0227(19) Uani 1 1 d . A .
C2A C 0.3697(5) 0.9520(4) 0.2296(4) 0.032(2) Uani 1 1 d . . .
H2A H 0.4200 0.9783 0.2277 0.038 Uiso 1 1 calc R A .
C3A C 0.3110(5) 0.9855(4) 0.2304(4) 0.034(2) Uani 1 1 d . A .
H3A H 0.3213 1.0359 0.2290 0.041 Uiso 1 1 calc R . .
C4A C 0.2384(4) 0.9471(4) 0.2332(4) 0.028(2) Uani 1 1 d . . .
H4A H 0.1979 0.9697 0.2341 0.034 Uiso 1 1 calc R A .
C5A C 0.2269(4) 0.8740(4) 0.2346(4) 0.0254(19) Uani 1 1 d . A .
C6A C 0.0849(5) 0.8365(5) 0.2364(4) 0.042(2) Uani 1 1 d . A .
H6A H 0.0723 0.8810 0.2337 0.051 Uiso 1 1 calc R . .
C7A C 0.0357(6) 0.7733(6) 0.2386(5) 0.065(3) Uani 1 1 d . . .
H7A H -0.0174 0.7640 0.2394 0.078 Uiso 1 1 calc R A .
C8A C 0.0803(5) 0.7245(6) 0.2396(5) 0.053(3) Uani 1 1 d . A .
H8A H 0.0603 0.6743 0.2398 0.064 Uiso 1 1 calc R . .
C9A C 0.4785(5) 0.8532(5) 0.2271(4) 0.036(2) Uani 1 1 d . A .
H9A H 0.5114 0.9004 0.2318 0.043 Uiso 1 1 calc R . .
C10A C 0.4984(5) 0.7895(5) 0.2172(4) 0.042(2) Uani 1 1 d . . .
H10A H 0.5476 0.7831 0.2135 0.050 Uiso 1 1 calc R A .
C11A C 0.4318(5) 0.7356(5) 0.2138(4) 0.032(2) Uani 1 1 d . A .
H11A H 0.4288 0.6853 0.2072 0.038 Uiso 1 1 calc R . .
C23A C 0.0689(4) 0.5924(4) 0.4089(4) 0.0209(18) Uani 1 1 d U . .
C24A C -0.0069(4) 0.5709(4) 0.4117(3) 0.0168(17) Uani 1 1 d U . .
C25A C 0.1032(5) 0.6645(4) 0.4011(4) 0.0256(19) Uani 1 1 d U . .
C26A C -0.0504(4) 0.6224(4) 0.4132(4) 0.027(2) Uani 1 1 d U . .
C27A C 0.0902(5) 0.2930(4) 0.4158(4) 0.0258(19) Uani 1 1 d U . .
C28A C 0.0158(4) 0.2728(4) 0.4213(3) 0.0192(17) Uiso 1 1 d U . .
C29A C 0.1364(5) 0.2424(4) 0.4143(4) 0.031(2) Uani 1 1 d U . .
C30A C -0.0230(5) 0.1994(4) 0.4265(4) 0.036(2) Uani 1 1 d U . .
C31A C 0.5090(5) 0.5629(4) 0.2876(4) 0.029(2) Uani 1 1 d . . .
C32A C 0.5830(5) 0.5828(4) 0.2786(4) 0.031(2) Uani 1 1 d . . .
C33A C 0.4725(5) 0.6157(5) 0.3114(4) 0.034(2) Uani 1 1 d . . .
C34A C 0.6215(5) 0.6559(4) 0.2771(4) 0.032(2) Uani 1 1 d . . .
C35A C 0.5165(5) 0.2559(4) 0.2469(3) 0.026(2) Uani 1 1 d . . .
C36A C 0.5938(5) 0.2777(4) 0.2510(4) 0.028(2) Uani 1 1 d . . .
C37A C 0.4770(5) 0.1809(5) 0.2396(4) 0.033(2) Uani 1 1 d . . .
C38A C 0.6382(5) 0.2255(4) 0.2445(4) 0.032(2) Uani 1 1 d . . .
C12B C 0.7400(4) 0.7333(4) 0.0334(4) 0.0218(18) Uani 1 1 d . B .
C13B C 0.7438(5) 0.8033(4) 0.0254(4) 0.030(2) Uani 1 1 d . . .
H13B H 0.7318 0.8154 -0.0148 0.036 Uiso 1 1 calc R B .
C14B C 0.7659(5) 0.8557(4) 0.0791(4) 0.034(2) Uani 1 1 d . B .
H14B H 0.7688 0.9049 0.0757 0.041 Uiso 1 1 calc R . .
C15B C 0.7838(4) 0.8371(4) 0.1377(4) 0.0264(19) Uani 1 1 d . . .
H15B H 0.7986 0.8724 0.1747 0.032 Uiso 1 1 calc R B .
C16B C 0.7793(4) 0.7659(4) 0.1394(4) 0.0200(18) Uani 1 1 d . B .
C17B C 0.8305(4) 0.7715(4) 0.2516(4) 0.030(2) Uani 1 1 d . B .
H17B H 0.8439 0.8221 0.2663 0.036 Uiso 1 1 calc R . .
C18B C 0.8415(5) 0.7187(5) 0.2848(4) 0.038(2) Uani 1 1 d . . .
H18B H 0.8647 0.7252 0.3269 0.046 Uiso 1 1 calc R B .
C19B C 0.8120(5) 0.6535(5) 0.2445(4) 0.035(2) Uani 1 1 d . B .
H19B H 0.8113 0.6073 0.2555 0.043 Uiso 1 1 calc R . .
C20B C 0.6945(5) 0.6682(5) -0.0776(4) 0.033(2) Uani 1 1 d . B .
H20B H 0.6923 0.7074 -0.0993 0.040 Uiso 1 1 calc R . .
C21B C 0.6751(5) 0.5985(5) -0.1027(4) 0.037(2) Uani 1 1 d . . .
H21B H 0.6558 0.5782 -0.1452 0.044 Uiso 1 1 calc R B .
C22B C 0.6892(5) 0.5606(4) -0.0527(4) 0.032(2) Uani 1 1 d . B .
H22B H 0.6820 0.5097 -0.0569 0.038 Uiso 1 1 calc R . .
C23B C 0.9342(5) 0.0923(4) 0.2543(4) 0.027(2) Uani 1 1 d U . .
C24B C 1.0088(5) 0.1140(4) 0.2530(4) 0.029(2) Uani 1 1 d U . .
C25B C 0.8974(5) 0.0175(5) 0.2587(4) 0.033(2) Uani 1 1 d U . .
C26B C 1.0559(5) 0.0649(5) 0.2511(4) 0.030(2) Uani 1 1 d U . .
C27B C 0.9128(5) 0.3926(4) 0.2528(4) 0.028(2) Uani 1 1 d U . .
C28B C 0.9877(5) 0.4129(4) 0.2477(4) 0.037(2) Uani 1 1 d U . .
C29B C 0.8688(5) 0.4441(4) 0.2543(4) 0.039(2) Uani 1 1 d U . .
C30B C 1.0260(5) 0.4864(5) 0.2449(5) 0.044(3) Uani 1 1 d U . .
C31B C 0.4969(5) 0.1159(4) 0.3775(4) 0.0258(19) Uani 1 1 d . . .
C32B C 0.4239(5) 0.0959(4) 0.3896(4) 0.0234(19) Uani 1 1 d . . .
C33B C 0.5318(5) 0.0616(4) 0.3507(4) 0.030(2) Uani 1 1 d . . .
C34B C 0.3839(5) 0.0214(4) 0.3886(4) 0.0268(19) Uani 1 1 d . . .
C35B C 0.4952(5) 0.4227(4) 0.4227(4) 0.0253(19) Uani 1 1 d . . .
C36B C 0.4189(5) 0.4034(4) 0.4201(4) 0.0252(19) Uani 1 1 d . . .
C37B C 0.5370(5) 0.4964(4) 0.4270(4) 0.030(2) Uani 1 1 d . . .
C38B C 0.3746(5) 0.4543(4) 0.4265(4) 0.031(2) Uani 1 1 d . . .
C1C C 0.6532(4) 0.8046(4) 0.4317(3) 0.0165(17) Uani 1 1 d . . .
C2C C 0.6367(4) 0.7306(4) 0.4343(3) 0.0215(18) Uiso 1 1 d . . .
H2C H 0.5868 0.7035 0.4368 0.026 Uiso 1 1 calc R . .
C3C C 0.6966(4) 0.6982(4) 0.4330(4) 0.0227(18) Uani 1 1 d . . .
H3C H 0.6871 0.6477 0.4334 0.027 Uiso 1 1 calc R . .
C4C C 0.7696(4) 0.7383(4) 0.4312(3) 0.0191(17) Uiso 1 1 d . . .
H4C H 0.8109 0.7168 0.4316 0.023 Uiso 1 1 calc R . .
C5C C 0.7796(4) 0.8114(3) 0.4287(3) 0.0163(17) Uani 1 1 d . . .
C6C C 0.9200(4) 0.8552(4) 0.4291(4) 0.0242(19) Uani 1 1 d . . .
H6C H 0.9363 0.8129 0.4337 0.029 Uiso 1 1 calc R . .
C7C C 0.9649(5) 0.9213(4) 0.4249(3) 0.0227(18) Uiso 1 1 d . . .
H7C H 1.0182 0.9349 0.4255 0.027 Uiso 1 1 calc R . .
C8C C 0.9136(4) 0.9654(4) 0.4195(3) 0.0156(16) Uiso 1 1 d . . .
H8C H 0.9289 1.0151 0.4155 0.019 Uiso 1 1 calc R . .
C9C C 0.5284(4) 0.8333(4) 0.4382(4) 0.0263(19) Uani 1 1 d U . .
H9C H 0.4950 0.7868 0.4365 0.032 Uiso 1 1 calc R . .
C10C C 0.5094(4) 0.8975(4) 0.4467(4) 0.031(2) Uani 1 1 d U . .
H10C H 0.4609 0.9052 0.4508 0.037 Uiso 1 1 calc R . .
C11C C 0.5778(4) 0.9496(4) 0.4480(4) 0.027(2) Uani 1 1 d U . .
H11C H 0.5827 1.0002 0.4545 0.033 Uiso 1 1 calc R . .
C12C C 0.7412(5) 1.0636(4) 0.3721(4) 0.031(2) Uani 1 1 d . . .
C13C C 0.7471(5) 1.1356(4) 0.3685(4) 0.030(2) Uani 1 1 d . . .
H13C H 0.7376 1.1512 0.3294 0.037 Uiso 1 1 calc R . .
C14C C 0.7671(5) 1.1838(4) 0.4238(4) 0.032(2) Uani 1 1 d . . .
H14C H 0.7700 1.2335 0.4232 0.039 Uiso 1 1 calc R . .
C15C C 0.7832(4) 1.1612(4) 0.4805(4) 0.0240(19) Uani 1 1 d . . .
H15C H 0.7982 1.1944 0.5188 0.029 Uiso 1 1 calc R . .
C16C C 0.7765(4) 1.0883(4) 0.4788(4) 0.0241(19) Uani 1 1 d . . .
C17C C 0.8256(4) 1.0813(4) 0.5889(3) 0.0200(18) Uani 1 1 d . . .
H17C H 0.8425 1.1310 0.6069 0.024 Uiso 1 1 calc R . .
C18C C 0.8319(4) 1.0246(4) 0.6178(3) 0.0193(17) Uani 1 1 d . . .
H18C H 0.8527 1.0260 0.6599 0.023 Uiso 1 1 calc R . .
C19C C 0.8001(4) 0.9619(4) 0.5709(3) 0.0191(17) Uani 1 1 d . . .
H19C H 0.7972 0.9138 0.5778 0.023 Uiso 1 1 calc R . .
C20C C 0.6993(5) 1.0008(5) 0.2598(4) 0.032(2) Uani 1 1 d . . .
H20C H 0.6973 1.0400 0.2379 0.039 Uiso 1 1 calc R . .
C21C C 0.6813(5) 0.9301(5) 0.2350(4) 0.037(2) Uani 1 1 d . . .
H21C H 0.6649 0.9098 0.1920 0.044 Uiso 1 1 calc R . .
C22C C 0.6916(5) 0.8915(5) 0.2854(4) 0.032(2) Uani 1 1 d . . .
H22C H 0.6822 0.8404 0.2815 0.038 Uiso 1 1 calc R . .
C23C C 0.0678(6) 0.2490(7) 0.0792(4) 0.054(3) Uani 1 1 d . . .
C24C C -0.0077(7) 0.2253(7) 0.0798(4) 0.062(3) Uani 1 1 d . . .
C25C C 0.1025(7) 0.3229(10) 0.0734(5) 0.071(4) Uani 1 1 d . . .
C26C C -0.0544(7) 0.2766(8) 0.0781(5) 0.068(4) Uani 1 1 d . . .
C27C C 0.0872(6) -0.0536(7) 0.0808(5) 0.061(3) Uani 1 1 d . . .
C28C C 0.0134(7) -0.0754(8) 0.0851(5) 0.071(4) Uani 1 1 d . . .
C29C C 0.1360(6) -0.1029(8) 0.0792(5) 0.067(4) Uani 1 1 d . . .
C30C C -0.0253(7) -0.1496(9) 0.0871(6) 0.070(4) Uani 1 1 d . . .
C31C C 0.4932(5) 0.7743(5) 0.0421(4) 0.036(2) Uani 1 1 d . . .
C32C C 0.4202(5) 0.7544(5) 0.0525(4) 0.035(2) Uani 1 1 d . . .
C33C C 0.5307(6) 0.7204(6) 0.0179(5) 0.046(3) Uani 1 1 d . . .
C34C C 0.3826(5) 0.6811(6) 0.0541(4) 0.040(2) Uani 1 1 d . . .
C35C C 0.4902(6) 1.0815(5) 0.0901(4) 0.045(3) Uani 1 1 d . . .
C36C C 0.4142(6) 1.0604(5) 0.0866(4) 0.043(3) Uani 1 1 d . . .
C37C C 0.5315(6) 1.1555(6) 0.0974(4) 0.047(3) Uani 1 1 d . . .
C38C C 0.3694(6) 1.1125(6) 0.0946(4) 0.050(3) Uani 1 1 d . . .
O1S O 0.2663(5) 0.3109(4) 0.2082(4) 0.088(3) Uani 1 1 d . . .
O2S O 0.2370(4) 0.3176(4) 0.2997(3) 0.063(2) Uani 1 1 d . . .
O3S O 0.7756(4) 0.3581(4) 0.3741(3) 0.067(2) Uani 1 1 d . . .
O4S O 0.7332(5) 0.3557(4) 0.4629(4) 0.081(3) Uani 1 1 d . . .
O5S O 0.7679(5) 0.0252(4) 0.0383(4) 0.065(2) Uani 1 1 d . . .
O6S O 0.7399(5) 0.0288(4) 0.1310(3) 0.077(3) Uani 1 1 d . . .
N1S N 0.2530(4) 0.2856(4) 0.2534(4) 0.0393(19) Uani 1 1 d . . .
N2S N 0.7530(5) 0.3860(4) 0.4190(4) 0.045(2) Uani 1 1 d . . .
N3S N 0.7523(5) 0.0561(4) 0.0853(4) 0.044(2) Uani 1 1 d . . .
C1S C 0.2560(6) 0.2088(5) 0.2538(5) 0.053(3) Uani 1 1 d . . .
H1S1 H 0.2065 0.1762 0.2368 0.079 Uiso 1 1 calc R . .
H1S2 H 0.2694 0.2019 0.2971 0.079 Uiso 1 1 calc R . .
H1S3 H 0.2941 0.1981 0.2277 0.079 Uiso 1 1 calc R . .
C2S C 0.7505(6) 0.4620(5) 0.4230(5) 0.059(3) Uani 1 1 d . . .
H2S1 H 0.7432 0.4737 0.3805 0.088 Uiso 1 1 calc R . .
H2S2 H 0.7982 0.4935 0.4456 0.088 Uiso 1 1 calc R . .
H2S3 H 0.7086 0.4696 0.4457 0.088 Uiso 1 1 calc R . .
C3S C 0.7473(6) 0.1326(5) 0.0883(5) 0.063(3) Uani 1 1 d . . .
H3S1 H 0.7191 0.1445 0.1229 0.095 Uiso 1 1 calc R . .
H3S2 H 0.7212 0.1382 0.0485 0.095 Uiso 1 1 calc R . .
H3S3 H 0.7983 0.1651 0.0956 0.095 Uiso 1 1 calc R . .

loop_
_atom_site_aniso_label
_atom_site_aniso_U_11
_atom_site_aniso_U_22
_atom_site_aniso_U_33
_atom_site_aniso_U_23
_atom_site_aniso_U_13
_atom_site_aniso_U_12
Ni1A 0.0265(6) 0.0035(4) 0.0343(6) 0.0059(4) 0.0058(5) 0.0083(4)
Ni1B 0.0270(6) 0.0136(5) 0.0346(7) 0.0017(5) 0.0051(5) 0.0036(4)
Ni1C 0.0301(8) 0.1127(13) 0.0320(8) 0.0081(8) 0.0055(6) 0.0246(8)
Ni2A 0.0273(7) 0.0197(5) 0.0353(7) 0.0082(5) 0.0051(5) 0.0008(5)
Ni2B 0.0266(6) 0.0100(5) 0.0267(6) -0.0018(4) 0.0006(5) -0.0024(4)
Ni2C 0.0421(8) 0.0461(7) 0.0347(7) 0.0152(6) 0.0131(6) 0.0219(6)
Fe1A 0.0254(7) 0.0074(5) 0.0310(7) 0.0079(5) 0.0061(5) 0.0038(4)
Fe1B 0.0264(7) 0.0252(6) 0.0324(7) -0.0002(5) 0.0051(6) 0.0048(5)
Fe1C 0.0232(7) 0.0186(6) 0.0272(7) 0.0062(5) 0.0028(5) 0.0086(5)
S1A 0.0265(12) 0.0135(9) 0.0492(14) 0.0140(9) 0.0110(10) 0.0108(8)
S2A 0.0247(12) 0.0091(9) 0.0470(14) 0.0054(9) 0.0057(10) 0.0078(8)
S3A 0.0322(13) 0.0089(9) 0.0536(15) 0.0110(9) 0.0085(11) 0.0113(8)
S4A 0.0272(12) 0.0062(9) 0.0440(14) 0.0025(9) 0.0029(10) 0.0039(8)
S5A 0.0281(13) 0.0266(11) 0.0399(14) 0.0128(10) 0.0064(10) 0.0026(9)
S6A 0.0285(13) 0.0206(10) 0.0478(15) 0.0104(10) 0.0103(11) 0.0052(9)
S7A 0.0249(12) 0.0221(11) 0.0449(15) 0.0032(10) 0.0045(10) -0.0028(9)
S8A 0.0253(12) 0.0232(11) 0.0433(14) 0.0076(10) 0.0035(10) 0.0010(9)
S1B 0.0253(12) 0.0164(10) 0.0556(16) -0.0010(10) 0.0096(11) 0.0031(9)
S2B 0.0263(12) 0.0209(11) 0.0450(14) 0.0082(10) 0.0040(10) 0.0049(9)
S3B 0.0327(13) 0.0190(11) 0.0532(16) 0.0041(10) 0.0103(11) 0.0074(9)
S4B 0.0319(13) 0.0211(11) 0.0446(15) 0.0095(10) 0.0040(11) 0.0067(9)
S5B 0.0268(12) 0.0164(10) 0.0348(13) -0.0005(9) 0.0000(10) -0.0005(8)
S6B 0.0252(12) 0.0110(9) 0.0376(13) -0.0009(9) 0.0061(10) -0.0010(8)
S7B 0.0292(13) 0.0170(10) 0.0383(14) 0.0021(9) 0.0041(10) -0.0031(9)
S8B 0.0252(12) 0.0128(9) 0.0365(13) -0.0015(9) -0.0011(10) -0.0008(8)
S1C 0.0275(15) 0.112(3) 0.0464(18) 0.0012(17) 0.0046(13) 0.0217(16)
S2C 0.0296(15) 0.120(3) 0.0445(18) 0.0067(17) 0.0032(13) 0.0255(17)
S3C 0.0331(16) 0.119(3) 0.0538(19) 0.0118(18) 0.0106(14) 0.0294(17)
S4C 0.0322(16) 0.119(3) 0.0448(18) 0.0120(17) 0.0067(13) 0.0242(17)
S5C 0.0368(14) 0.0468(14) 0.0399(15) 0.0109(12) 0.0108(11) 0.0172(11)
S6C 0.0418(15) 0.0494(15) 0.0405(15) 0.0167(12) 0.0169(12) 0.0246(12)
S7C 0.0458(16) 0.0461(15) 0.0468(16) 0.0099(12) 0.0105(13) 0.0204(12)
S8C 0.0486(17) 0.0544(16) 0.0553(18) 0.0256(14) 0.0175(13) 0.0263(13)
N1A 0.026(4) 0.016(3) 0.022(4) 0.002(3) 0.001(3) 0.004(3)
N2A 0.044(5) 0.002(3) 0.050(5) -0.002(3) 0.005(4) -0.008(3)
N3A 0.024(4) 0.018(3) 0.036(4) -0.007(3) 0.004(3) 0.001(3)
N4A 0.033(4) 0.014(3) 0.036(4) 0.003(3) 0.000(3) 0.009(3)
N5A 0.021(4) 0.017(3) 0.038(4) 0.006(3) 0.001(3) 0.006(3)
N11A 0.039(4) 0.018(4) 0.038(4) 0.011(3) 0.004(3) 0.007(3)
N12A 0.051(5) 0.025(4) 0.055(5) 0.005(4) 0.002(4) 0.027(4)
N13A 0.054(6) 0.028(4) 0.087(7) 0.017(4) 0.006(5) 0.037(4)
N14A 0.058(6) 0.003(4) 0.139(9) 0.008(5) 0.003(6) 0.005(4)
N15A 0.039(5) 0.047(5) 0.062(6) 0.019(4) 0.022(4) 0.022(4)
N16A 0.036(5) 0.027(4) 0.061(6) 0.013(4) 0.018(4) 0.013(4)
N17A 0.045(5) 0.018(4) 0.049(5) -0.011(4) -0.003(4) -0.013(4)
N18A 0.044(5) 0.038(5) 0.043(5) -0.006(4) -0.011(4) 0.016(4)
N6B 0.022(4) 0.020(3) 0.025(4) 0.004(3) 0.005(3) 0.006(3)
N7B 0.037(4) 0.005(3) 0.032(4) 0.009(3) 0.013(3) 0.008(3)
N8B 0.022(4) 0.016(3) 0.027(4) 0.002(3) 0.005(3) 0.003(3)
N9B 0.034(4) 0.019(3) 0.034(4) 0.007(3) 0.008(3) 0.007(3)
N10B 0.028(4) 0.029(4) 0.024(4) 0.004(3) 0.009(3) 0.015(3)
N11B 0.051(5) 0.016(4) 0.057(5) 0.003(4) 0.009(4) 0.001(4)
N12B 0.057(6) 0.052(5) 0.055(6) 0.020(4) 0.011(4) 0.032(5)
N13B 0.057(6) 0.015(4) 0.063(6) 0.011(4) 0.004(4) 0.009(4)
N14B 0.041(5) 0.048(6) 0.102(8) 0.037(5) -0.001(5) 0.005(4)
N15B 0.043(5) 0.030(4) 0.054(5) 0.009(4) 0.012(4) 0.016(4)
N16B 0.038(5) 0.014(4) 0.059(5) 0.010(3) 0.009(4) 0.000(3)
N17B 0.059(6) 0.018(4) 0.041(5) 0.013(3) 0.009(4) -0.008(4)
N18B 0.053(6) 0.026(4) 0.061(6) 0.009(4) 0.013(4) 0.014(4)
N4C 0.023(4) 0.014(3) 0.022(4) 0.011(3) 0.009(3) 0.004(3)
N5C 0.028(4) 0.005(3) 0.035(4) 0.010(3) 0.006(3) -0.001(3)
N6C 0.025(4) 0.021(3) 0.027(4) 0.007(3) 0.000(3) 0.011(3)
N7C 0.016(3) 0.004(3) 0.029(4) -0.005(3) 0.004(3) -0.002(2)
N8C 0.036(4) 0.004(3) 0.031(4) 0.002(3) 0.002(3) 0.004(3)
N9C 0.022(4) 0.029(4) 0.030(4) 0.002(3) 0.006(3) 0.005(3)
N10C 0.022(4) 0.024(4) 0.033(4) 0.007(3) 0.003(3) 0.006(3)
N11C 0.039(6) 0.099(9) 0.083(8) -0.031(7) -0.003(6) 0.011(6)
N12C 0.063(8) 0.146(12) 0.053(7) -0.007(7) 0.010(6) 0.050(8)
N13C 0.045(7) 0.126(10) 0.070(7) 0.026(7) 0.002(5) 0.028(6)
N14C 0.060(8) 0.130(12) 0.084(9) 0.032(9) 0.008(6) 0.024(8)
N15C 0.039(5) 0.067(6) 0.075(7) -0.015(5) 0.016(5) 0.023(5)
N16C 0.036(5) 0.053(6) 0.073(7) 0.004(5) 0.010(5) 0.010(4)
N17C 0.093(7) 0.042(5) 0.034(5) 0.002(4) 0.012(5) 0.023(5)
N18C 0.088(8) 0.072(7) 0.055(6) 0.026(5) 0.007(5) 0.057(6)
C1A 0.025(5) 0.007(3) 0.033(5) 0.006(3) 0.009(4) -0.004(3)
C2A 0.025(5) 0.019(4) 0.044(6) -0.001(4) 0.009(4) -0.008(4)
C3A 0.048(6) 0.012(4) 0.039(6) 0.005(4) 0.005(4) 0.003(4)
C4A 0.024(5) 0.011(4) 0.050(6) 0.001(4) 0.006(4) 0.006(3)
C5A 0.024(5) 0.019(4) 0.029(5) 0.002(4) 0.001(4) -0.002(4)
C6A 0.026(5) 0.055(6) 0.045(6) -0.005(5) 0.003(5) 0.016(5)
C7A 0.024(6) 0.077(9) 0.085(9) 0.008(7) 0.016(6) -0.006(6)
C8A 0.029(6) 0.058(7) 0.052(7) -0.006(5) 0.012(5) -0.023(5)
C9A 0.033(6) 0.029(5) 0.042(6) 0.008(4) 0.006(4) -0.002(4)
C10A 0.034(6) 0.053(6) 0.042(6) 0.009(5) 0.006(5) 0.020(5)
C11A 0.029(5) 0.034(5) 0.035(5) 0.002(4) 0.003(4) 0.015(4)
C23A 0.031(5) 0.011(4) 0.026(5) 0.009(3) 0.009(4) 0.009(3)
C24A 0.021(4) 0.007(3) 0.026(4) 0.005(3) 0.003(3) 0.008(3)
C25A 0.032(5) 0.011(4) 0.031(5) 0.004(3) 0.001(4) 0.000(3)
C26A 0.016(4) 0.024(4) 0.044(6) 0.008(4) 0.004(4) 0.012(4)
C27A 0.039(5) 0.012(4) 0.030(5) 0.002(3) 0.006(4) 0.012(4)
C29A 0.038(6) 0.020(4) 0.037(5) 0.002(4) 0.007(4) 0.010(4)
C30A 0.037(5) 0.015(4) 0.056(6) -0.005(4) 0.003(5) 0.012(4)
C31A 0.036(5) 0.024(4) 0.029(5) 0.013(4) 0.006(4) 0.007(4)
C32A 0.034(5) 0.021(4) 0.038(5) 0.016(4) 0.002(4) 0.000(4)
C33A 0.017(5) 0.034(5) 0.053(6) 0.012(5) 0.008(4) 0.007(4)
C34A 0.040(6) 0.019(4) 0.038(6) 0.004(4) 0.003(4) 0.008(4)
C35A 0.028(5) 0.024(4) 0.015(4) -0.002(3) -0.001(4) -0.008(4)
C36A 0.038(5) 0.026(4) 0.016(4) 0.003(4) 0.005(4) 0.004(4)
C37A 0.029(5) 0.043(6) 0.022(5) -0.004(4) -0.004(4) 0.009(4)
C38A 0.037(6) 0.021(4) 0.035(6) -0.001(4) 0.000(4) 0.003(4)
C12B 0.025(5) 0.020(4) 0.025(5) 0.009(3) 0.013(4) 0.006(3)
C13B 0.033(5) 0.037(5) 0.030(5) 0.021(4) 0.014(4) 0.017(4)
C14B 0.045(6) 0.016(4) 0.049(6) 0.016(4) 0.018(5) 0.009(4)
C15B 0.033(5) 0.021(4) 0.025(5) 0.005(4) 0.001(4) 0.008(4)
C16B 0.021(4) 0.007(3) 0.035(5) 0.009(3) 0.015(4) 0.003(3)
C17B 0.024(5) 0.026(5) 0.036(5) -0.003(4) 0.006(4) 0.003(4)
C18B 0.028(5) 0.063(7) 0.030(5) 0.018(5) 0.007(4) 0.017(5)
C19B 0.030(5) 0.048(6) 0.041(6) 0.029(5) 0.012(4) 0.020(4)
C20B 0.041(6) 0.041(5) 0.025(5) 0.014(4) 0.009(4) 0.019(4)
C21B 0.039(6) 0.035(5) 0.037(6) 0.005(4) 0.010(4) 0.010(4)
C22B 0.037(5) 0.021(4) 0.035(5) 0.000(4) 0.009(4) 0.007(4)
C23B 0.034(5) 0.010(4) 0.034(5) 0.004(3) 0.002(4) 0.002(3)
C24B 0.031(5) 0.028(4) 0.024(5) 0.000(4) 0.006(4) 0.003(4)
C25B 0.033(5) 0.026(5) 0.037(6) 0.002(4) 0.001(4) 0.004(4)
C26B 0.020(5) 0.034(5) 0.038(6) 0.010(4) 0.004(4) 0.004(4)
C27B 0.034(5) 0.013(4) 0.033(5) 0.001(4) -0.008(4) 0.001(4)
C28B 0.048(6) 0.017(4) 0.038(6) 0.004(4) -0.002(5) -0.002(4)
C29B 0.044(6) 0.019(5) 0.046(6) -0.001(4) -0.009(5) 0.004(4)
C30B 0.048(6) 0.018(5) 0.063(7) 0.014(5) -0.011(5) 0.002(4)
C31B 0.031(5) 0.025(4) 0.020(5) 0.001(4) 0.000(4) 0.008(4)
C32B 0.031(5) 0.008(4) 0.026(5) -0.002(3) 0.004(4) -0.003(3)
C33B 0.032(5) 0.020(4) 0.037(5) 0.017(4) 0.005(4) 0.001(4)
C34B 0.027(5) 0.025(5) 0.031(5) -0.001(4) 0.009(4) 0.012(4)
C35B 0.036(5) 0.015(4) 0.020(5) 0.005(3) 0.007(4) -0.004(4)
C36B 0.033(5) 0.010(4) 0.028(5) 0.001(3) 0.005(4) -0.004(3)
C37B 0.041(6) 0.019(4) 0.027(5) 0.002(4) 0.004(4) 0.001(4)
C38B 0.037(6) 0.023(5) 0.027(5) 0.004(4) 0.003(4) -0.005(4)
C1C 0.017(4) 0.008(3) 0.021(4) 0.003(3) -0.003(3) -0.002(3)
C3C 0.028(5) 0.008(3) 0.034(5) 0.013(3) 0.006(4) 0.004(3)
C5C 0.013(4) 0.007(3) 0.028(5) 0.004(3) 0.011(3) -0.002(3)
C6C 0.014(4) 0.005(3) 0.056(6) 0.009(4) 0.004(4) 0.005(3)
C9C 0.013(4) 0.022(4) 0.046(6) 0.007(4) 0.005(4) 0.008(3)
C10C 0.013(4) 0.028(4) 0.051(6) 0.010(4) 0.005(4) 0.003(3)
C11C 0.034(5) 0.016(4) 0.038(5) 0.015(4) 0.012(4) 0.012(4)
C12C 0.023(5) 0.033(5) 0.033(5) 0.000(4) 0.004(4) 0.005(4)
C13C 0.036(5) 0.021(4) 0.036(5) 0.009(4) 0.006(4) 0.006(4)
C14C 0.039(6) 0.021(4) 0.038(6) 0.007(4) 0.001(4) 0.011(4)
C15C 0.032(5) 0.013(4) 0.027(5) 0.005(3) 0.003(4) 0.005(3)
C16C 0.022(5) 0.028(4) 0.026(5) 0.013(4) 0.005(4) 0.009(4)
C17C 0.023(4) 0.012(4) 0.021(4) 0.005(3) -0.004(3) -0.002(3)
C18C 0.027(5) 0.013(4) 0.013(4) -0.007(3) -0.002(3) 0.003(3)
C19C 0.015(4) 0.011(4) 0.026(5) -0.001(3) 0.005(3) -0.005(3)
C20C 0.034(5) 0.040(5) 0.025(5) 0.010(4) 0.002(4) 0.013(4)
C21C 0.032(5) 0.040(5) 0.034(6) -0.002(4) 0.004(4) 0.006(4)
C22C 0.031(5) 0.034(5) 0.026(5) -0.005(4) 0.007(4) 0.005(4)
C23C 0.025(6) 0.105(10) 0.028(6) -0.004(6) 0.005(5) 0.019(6)
C24C 0.055(8) 0.109(10) 0.022(6) -0.003(6) 0.004(5) 0.027(7)
C25C 0.032(7) 0.141(14) 0.033(7) -0.025(9) -0.001(6) 0.031(8)
C26C 0.045(8) 0.115(12) 0.031(7) -0.008(7) 0.000(6) 0.010(7)
C27C 0.047(7) 0.115(11) 0.036(7) 0.024(6) 0.019(5) 0.036(7)
C28C 0.056(8) 0.139(13) 0.024(6) 0.020(7) 0.004(6) 0.034(8)
C29C 0.034(7) 0.137(13) 0.036(7) 0.012(7) 0.006(5) 0.030(7)
C30C 0.039(8) 0.127(14) 0.049(8) 0.022(9) 0.001(6) 0.027(8)
C31C 0.033(6) 0.043(5) 0.033(5) 0.004(4) 0.001(4) 0.014(4)
C32C 0.045(6) 0.050(6) 0.019(5) 0.007(4) 0.015(4) 0.022(5)
C33C 0.039(6) 0.068(7) 0.036(6) 0.005(5) 0.010(5) 0.023(5)
C34C 0.037(6) 0.051(6) 0.038(6) 0.001(5) 0.015(5) 0.026(5)
C35C 0.062(8) 0.051(6) 0.031(6) 0.013(5) 0.013(5) 0.028(6)
C36C 0.061(7) 0.048(6) 0.038(6) 0.025(5) 0.018(5) 0.035(5)
C37C 0.073(8) 0.057(7) 0.013(5) -0.001(5) 0.004(5) 0.026(6)
C38C 0.059(7) 0.068(8) 0.033(6) 0.028(5) 0.005(5) 0.023(6)
O1S 0.152(9) 0.077(6) 0.054(5) 0.034(5) 0.047(5) 0.039(6)
O2S 0.090(6) 0.058(5) 0.044(5) 0.006(4) 0.010(4) 0.026(4)
O3S 0.079(6) 0.086(6) 0.054(5) 0.007(4) 0.025(4) 0.050(5)
O4S 0.122(8) 0.078(6) 0.068(6) 0.043(5) 0.053(5) 0.045(5)
O5S 0.098(7) 0.055(5) 0.057(5) 0.019(4) 0.026(5) 0.035(5)
O6S 0.123(8) 0.062(5) 0.056(5) 0.023(4) 0.030(5) 0.028(5)
N1S 0.038(5) 0.044(5) 0.034(5) 0.006(4) 0.004(4) 0.009(4)
N2S 0.040(5) 0.048(5) 0.048(6) 0.009(4) 0.010(4) 0.012(4)
N3S 0.042(5) 0.038(5) 0.050(6) 0.011(4) -0.001(4) 0.008(4)
C1S 0.052(7) 0.040(6) 0.062(7) 0.005(5) -0.001(6) 0.006(5)
C2S 0.049(7) 0.048(6) 0.083(8) 0.025(6) 0.011(6) 0.010(5)
C3S 0.055(7) 0.037(6) 0.106(10) 0.017(6) 0.019(7) 0.021(5)

loop_
_atom_type_symbol
_atom_type_description
_atom_type_scat_dispersion_real
_atom_type_scat_dispersion_imag
_atom_type_scat_source
C C 0.0033 0.0016 'International Tables Vol C Tables 4.2.6.8 and 6.1.1.4'
H H 0.0000 0.0000 'International Tables Vol C Tables 4.2.6.8 and 6.1.1.4'
N N 0.0061 0.0033 'International Tables Vol C Tables 4.2.6.8 and 6.1.1.4'
O O 0.0106 0.0060 'International Tables Vol C Tables 4.2.6.8 and 6.1.1.4'
S S 0.1246 0.1234 'International Tables Vol C Tables 4.2.6.8 and 6.1.1.4'
Fe Fe 0.3463 0.8444 'International Tables Vol C Tables 4.2.6.8 and 6.1.1.4'
Ni Ni 0.3393 1.1124 'International Tables Vol C Tables 4.2.6.8 and 6.1.1.4'

loop_
_geom_angle_atom_site_label_1
_geom_angle_atom_site_label_2
_geom_angle_atom_site_label_3
_geom_angle
_geom_angle_site_symmetry_1
_geom_angle_site_symmetry_3
_geom_angle_publ_flag
S2A Ni1A S1A 93.02(9) . . ?
S2A Ni1A S4A 86.79(9) . . ?
S1A Ni1A S4A 178.38(10) . . ?
S2A Ni1A S3A 176.83(10) . . ?
S1A Ni1A S3A 87.22(9) . . ?
S4A Ni1A S3A 93.06(9) . . ?
S3B Ni1B S4B 93.07(10) . . ?
S3B Ni1B S2B 177.15(11) . . ?
S4B Ni1B S2B 86.50(10) . . ?
S3B Ni1B S1B 87.60(10) . . ?
S4B Ni1B S1B 178.09(11) . . ?
S2B Ni1B S1B 92.91(10) . . ?
S2C Ni1C S3C 176.37(13) . . ?
S2C Ni1C S1C 92.97(14) . . ?
S3C Ni1C S1C 87.80(14) . . ?
S2C Ni1C S4C 86.67(14) . . ?
S3C Ni1C S4C 92.67(15) . . ?
S1C Ni1C S4C 178.26(13) . . ?
S8A Ni2A S7A 92.62(10) . . ?
S8A Ni2A S6A 86.95(10) . . ?
S7A Ni2A S6A 173.57(11) . . ?
S8A Ni2A S5A 170.75(10) . . ?
S7A Ni2A S5A 87.99(10) . . ?
S6A Ni2A S5A 93.46(10) . . ?
S8B Ni2B S5B 170.58(10) . . ?
S8B Ni2B S7B 92.84(10) . . ?
S5B Ni2B S7B 87.75(10) . . ?
S8B Ni2B S6B 86.79(9) . . ?
S5B Ni2B S6B 93.49(9) . . ?
S7B Ni2B S6B 174.66(10) . . ?
S8C Ni2C S5C 171.01(11) . . ?
S8C Ni2C S7C 93.06(12) . . ?
S5C Ni2C S7C 87.78(11) . . ?
S8C Ni2C S6C 86.44(11) . . ?
S5C Ni2C S6C 93.78(11) . . ?
S7C Ni2C S6C 173.14(11) . . ?
N7D Fe1A N6D 82.0(8) . . ?
N7D Fe1A N9A 157.9(7) . . ?
N6D Fe1A N9A 76.6(6) . . ?
N7D Fe1A N1A 102.5(7) . . ?
N6D Fe1A N1A 173.3(10) . . ?
N9A Fe1A N1A 99.3(4) . . ?
N7D Fe1A N2A 85.2(4) . . ?
N6D Fe1A N2A 109.5(13) . . ?
N9A Fe1A N2A 96.7(5) . . ?
N1A Fe1A N2A 76.0(2) . . ?
N7D Fe1A N6A 82.6(7) . . ?
N6D Fe1A N6A 2.3(19) . . ?
N9A Fe1A N6A 75.8(4) . . ?
N1A Fe1A N6A 174.2(5) . . ?
N2A Fe1A N6A 107.4(7) . . ?
N7D Fe1A N4A 95.9(4) . . ?
N6D Fe1A N4A 99.1(13) . . ?
N9A Fe1A N4A 92.8(5) . . ?
N1A Fe1A N4A 75.7(2) . . ?
N2A Fe1A N4A 151.3(2) . . ?
N6A Fe1A N4A 101.2(7) . . ?
N7D Fe1A N9D 158.2(8) . . ?
N6D Fe1A N9D 76.2(6) . . ?
N9A Fe1A N9D 4.6(10) . . ?
N1A Fe1A N9D 99.2(5) . . ?
N2A Fe1A N9D 101.2(7) . . ?
N6A Fe1A N9D 75.6(5) . . ?
N4A Fe1A N9D 88.4(7) . . ?
N7D Fe1A N7A 9.6(5) . . ?
N6D Fe1A N7A 72.4(6) . . ?
N9A Fe1A N7A 148.6(5) . . ?
N1A Fe1A N7A 112.1(4) . . ?
N2A Fe1A N7A 89.1(4) . . ?
N6A Fe1A N7A 73.0(5) . . ?
N4A Fe1A N7A 96.7(4) . . ?
N9D Fe1A N7A 148.6(6) . . ?
N1E Fe1B N2E 83.0(6) . . ?
N1E Fe1B N4E 83.0(7) . . ?
N2E Fe1B N4E 166.0(8) . . ?
N1E Fe1B N6B 173.5(6) . . ?
N2E Fe1B N6B 100.6(6) . . ?
N4E Fe1B N6B 93.3(6) . . ?
N1E Fe1B N9B 98.6(6) . . ?
N2E Fe1B N9B 94.0(5) . . ?
N4E Fe1B N9B 87.3(6) . . ?
N6B Fe1B N9B 75.9(2) . . ?
N1E Fe1B N7B 109.7(6) . . ?
N2E Fe1B N7B 88.8(5) . . ?
N4E Fe1B N7B 96.6(5) . . ?
N6B Fe1B N7B 75.9(2) . . ?
N9B Fe1B N7B 151.7(2) . . ?
N1E Fe1B N4B 71.1(6) . . ?
N2E Fe1B N4B 153.8(7) . . ?
N4E Fe1B N4B 12.8(5) . . ?
N6B Fe1B N4B 105.6(4) . . ?
N9B Fe1B N4B 93.9(4) . . ?
N7B Fe1B N4B 95.9(4) . . ?
N1E Fe1B N2B 69.3(5) . . ?
N2E Fe1B N2B 15.2(4) . . ?
N4E Fe1B N2B 151.7(8) . . ?
N6B Fe1B N2B 114.8(4) . . ?
N9B Fe1B N2B 102.1(4) . . ?
N7B Fe1B N2B 87.6(4) . . ?
N4B Fe1B N2B 139.0(6) . . ?
N1E Fe1B N1B 3.7(9) . . ?
N2E Fe1B N1B 84.1(6) . . ?
N4E Fe1B N1B 81.9(6) . . ?
N6B Fe1B N1B 174.9(3) . . ?
N9B Fe1B N1B 102.1(4) . . ?
N7B Fe1B N1B 106.2(4) . . ?
N4B Fe1B N1B 69.8(5) . . ?
N2B Fe1B N1B 70.0(5) . . ?
N6C Fe1C N1C 178.6(3) . . ?
N6C Fe1C N9C 81.6(3) . . ?
N1C Fe1C N9C 99.2(3) . . ?
N6C Fe1C N7C 80.9(3) . . ?
N1C Fe1C N7C 98.4(2) . . ?
N9C Fe1C N7C 162.3(3) . . ?
N6C Fe1C N4C 98.4(3) . . ?
N1C Fe1C N4C 80.4(2) . . ?
N9C Fe1C N4C 91.0(3) . . ?
N7C Fe1C N4C 93.7(2) . . ?
N6C Fe1C N2C 101.1(3) . . ?
N1C Fe1C N2C 80.1(2) . . ?
N9C Fe1C N2C 94.2(3) . . ?
N7C Fe1C N2C 87.1(2) . . ?
N4C Fe1C N2C 160.4(2) . . ?
C23A S1A Ni1A 102.7(3) . . ?
C24A S2A Ni1A 103.0(3) . . ?
C27A S3A Ni1A 102.9(3) . . ?
C28A S4A Ni1A 102.4(3) . . ?
C31A S5A Ni2A 102.1(3) . . ?
C32A S6A Ni2A 102.6(3) . . ?
C35A S7A Ni2A 103.0(3) . . ?
C36A S8A Ni2A 103.5(3) . . ?
C23B S1B Ni1B 102.8(3) . . ?
C24B S2B Ni1B 102.5(3) . . ?
C27B S3B Ni1B 103.2(3) . . ?
C28B S4B Ni1B 102.0(3) . . ?
C31B S5B Ni2B 102.1(3) . . ?
C32B S6B Ni2B 102.0(3) . . ?
C35B S7B Ni2B 102.8(3) . . ?
C36B S8B Ni2B 103.4(3) . . ?
C23C S1C Ni1C 103.1(4) . . ?
C24C S2C Ni1C 102.8(4) . . ?
C27C S3C Ni1C 102.2(4) . . ?
C28C S4C Ni1C 104.0(5) . . ?
C31C S5C Ni2C 101.6(3) . . ?
C32C S6C Ni2C 102.1(3) . . ?
C35C S7C Ni2C 102.7(4) . . ?
C36C S8C Ni2C 102.8(4) . . ?
C5A N1A C1A 119.2(7) . . ?
C5A N1A Fe1A 121.1(5) . . ?
C1A N1A Fe1A 119.6(5) . . ?
C8A N2A N3A 102.4(8) . . ?
C8A N2A Fe1A 143.6(7) . . ?
N3A N2A Fe1A 113.7(5) . . ?
C6A N3A N2A 111.0(7) . . ?
C6A N3A C5A 132.5(7) . . ?
N2A N3A C5A 116.4(7) . . ?
C11A N4A N5A 103.8(6) . . ?
C11A N4A Fe1A 141.4(6) . . ?
N5A N4A Fe1A 114.0(5) . . ?
C9A N5A N4A 111.8(6) . . ?
C9A N5A C1A 131.7(7) . . ?
N4A N5A C1A 116.2(6) . . ?
C12A N6A C16A 118.1(14) . . ?
C12A N6A Fe1A 118.4(8) . . ?
C16A N6A Fe1A 123.4(11) . . ?
C19A N7A N8A 103.5(13) . . ?
C19A N7A Fe1A 142.2(13) . . ?
N8A N7A Fe1A 113.1(7) . . ?
C17A N8A N7A 112.2(12) . . ?
C17A N8A C16A 128.2(14) . . ?
N7A N8A C16A 119.6(11) . . ?
C22A N9A N10A 103.4(10) . . ?
C22A N9A Fe1A 139.6(10) . . ?
N10A N9A Fe1A 116.3(8) . . ?
C20A N10A N9A 112.0(10) . . ?
C20A N10A C12A 132.2(11) . . ?
N9A N10A C12A 115.6(9) . . ?
N6A C12A C13A 124.5(12) . . ?
N6A C12A N10A 113.7(10) . . ?
C13A C12A N10A 121.8(11) . . ?
C12A C13A C14A 116.1(14) . . ?
C15A C14A C13A 120.2(13) . . ?
C16A C15A C14A 118.0(12) . . ?
N6A C16A C15A 123.1(14) . . ?
N6A C16A N8A 110.2(14) . . ?
C15A C16A N8A 126.6(12) . . ?
C18A C17A N8A 105.6(14) . . ?
C17A C18A C19A 108.0(12) . . ?
N7A C19A C18A 110.6(14) . . ?
C21A C20A N10A 108.7(13) . . ?
C20A C21A C22A 105.1(10) . . ?
N9A C22A C21A 110.6(11) . . ?
C12D N6D C16D 120.1(18) . . ?
C12D N6D Fe1A 123.4(13) . . ?
C16D N6D Fe1A 116.4(14) . . ?
C19D N7D N8D 105.2(16) . . ?
C19D N7D Fe1A 142.4(17) . . ?
N8D N7D Fe1A 112.4(10) . . ?
C17D N8D N7D 112.0(15) . . ?
C17D N8D C16D 130.5(18) . . ?
N7D N8D C16D 117.6(13) . . ?
C22D N9D N10D 104.4(14) . . ?
C22D N9D Fe1A 145.2(14) . . ?
N10D N9D Fe1A 110.3(11) . . ?
C20D N10D N9D 110.3(14) . . ?
C20D N10D C12D 133.8(18) . . ?
N9D N10D C12D 115.7(15) . . ?
N6D C12D C13D 123.3(17) . . ?
N6D C12D N10D 114.3(16) . . ?
C13D C12D N10D 122.4(17) . . ?
C12D C13D C14D 114.9(17) . . ?
C15D C14D C13D 123.1(17) . . ?
C16D C15D C14D 116.7(16) . . ?
C15D C16D N6D 121.9(18) . . ?
C15D C16D N8D 126.5(16) . . ?
N6D C16D N8D 111.6(17) . . ?
C18D C17D N8D 105.5(17) . . ?
C17D C18D C19D 108.7(14) . . ?
N7D C19D C18D 108.5(16) . . ?
N10D C20D C21D 110.3(17) . . ?
C20D C21D C22D 104.2(16) . . ?
N9D C22D C21D 110.3(15) . . ?
C1B N1B C5B 117.3(16) . . ?
C1B N1B Fe1B 120.5(11) . . ?
C5B N1B Fe1B 121.6(11) . . ?
N3B N2B C8B 104.7(12) . . ?
N3B N2B Fe1B 117.2(8) . . ?
C8B N2B Fe1B 138.1(12) . . ?
N2B N3B C6B 111.7(12) . . ?
N2B N3B C5B 120.7(12) . . ?
C6B N3B C5B 127.6(15) . . ?
C11B N4B N5B 102.9(11) . . ?
C11B N4B Fe1B 138.5(12) . . ?
N5B N4B Fe1B 116.9(8) . . ?
C9B N5B N4B 111.5(12) . . ?
C9B N5B C1B 131.7(15) . . ?
N4B N5B C1B 116.8(11) . . ?
N1B C1B N5B 113.6(16) . . ?
N1B C1B C2B 122.9(13) . . ?
N5B C1B C2B 122.8(12) . . ?
C3B C2B C1B 117.3(15) . . ?
C2B C3B C4B 120.4(18) . . ?
C5B C4B C3B 117.8(14) . . ?
C4B C5B N1B 123.6(14) . . ?
C4B C5B N3B 125.9(13) . . ?
N1B C5B N3B 110.1(16) . . ?
C7B C6B N3B 105.4(15) . . ?
C6B C7B C8B 108.0(13) . . ?
N2B C8B C7B 110.2(15) . . ?
N5B C9B C10B 108.3(15) . . ?
C9B C10B C11B 105.4(13) . . ?
N4B C11B C10B 111.9(15) . . ?
C1E N1E C5E 122.9(16) . . ?
C1E N1E Fe1B 117.6(12) . . ?
C5E N1E Fe1B 119.4(12) . . ?
N3E N2E C8E 107.0(14) . . ?
N3E N2E Fe1B 107.4(10) . . ?
C8E N2E Fe1B 144.6(15) . . ?
N2E N3E C6E 109.4(14) . . ?
N2E N3E C5E 120.1(13) . . ?
C6E N3E C5E 130.4(18) . . ?
C11E N4E N5E 103.9(14) . . ?
C11E N4E Fe1B 147.5(15) . . ?
N5E N4E Fe1B 108.5(9) . . ?
C9E N5E C1E 135.0(18) . . ?
C9E N5E N4E 110.2(14) . . ?
C1E N5E N4E 114.7(13) . . ?
N1E C1E N5E 115.7(18) . . ?
N1E C1E C2E 119.5(15) . . ?
N5E C1E C2E 124.8(15) . . ?
C3E C2E C1E 118.0(17) . . ?
C2E C3E C4E 121(2) . . ?
C5E C4E C3E 117.4(17) . . ?
N1E C5E C4E 121.2(15) . . ?
N1E C5E N3E 109.1(16) . . ?
C4E C5E N3E 129.2(15) . . ?
C7E C6E N3E 106.6(18) . . ?
C6E C7E C8E 108.6(16) . . ?
N2E C8E C7E 108.4(17) . . ?
N5E C9E C10E 109.3(17) . . ?
C9E C10E C11E 104.3(15) . . ?
N4E C11E C10E 112.3(17) . . ?
C12B N6B C16B 118.5(6) . . ?
C12B N6B Fe1B 120.6(5) . . ?
C16B N6B Fe1B 120.9(5) . . ?
C19B N7B N8B 105.4(7) . . ?
C19B N7B Fe1B 141.1(6) . . ?
N8B N7B Fe1B 113.0(4) . . ?
C17B N8B N7B 111.0(6) . . ?
C17B N8B C16B 130.1(6) . . ?
N7B N8B C16B 118.6(6) . . ?
C22B N9B N10B 104.7(6) . . ?
C22B N9B Fe1B 140.9(5) . . ?
N10B N9B Fe1B 114.4(5) . . ?
C20B N10B N9B 111.4(7) . . ?
C20B N10B C12B 131.5(7) . . ?
N9B N10B C12B 116.9(6) . . ?
C5C N1C C1C 119.4(6) . . ?
C5C N1C Fe1C 120.9(5) . . ?
C1C N1C Fe1C 119.5(5) . . ?
C8C N2C N3C 103.4(5) . . ?
C8C N2C Fe1C 143.9(5) . . ?
N3C N2C Fe1C 112.1(4) . . ?
C6C N3C C5C 132.5(6) . . ?
C6C N3C N2C 111.7(5) . . ?
C5C N3C N2C 115.7(6) . . ?
C11C N4C N5C 104.5(6) . . ?
C11C N4C Fe1C 143.1(5) . . ?
N5C N4C Fe1C 112.2(5) . . ?
C9C N5C N4C 110.8(6) . . ?
C9C N5C C1C 133.3(6) . . ?
N4C N5C C1C 115.0(6) . . ?
C16C N6C C12C 117.7(7) . . ?
C16C N6C Fe1C 121.5(5) . . ?
C12C N6C Fe1C 120.5(6) . . ?
C19C N7C N8C 102.5(6) . . ?
C19C N7C Fe1C 144.6(5) . . ?
N8C N7C Fe1C 112.0(4) . . ?
C17C N8C C16C 131.5(6) . . ?
C17C N8C N7C 112.8(6) . . ?
C16C N8C N7C 115.3(6) . . ?
C22C N9C N10C 104.6(6) . . ?
C22C N9C Fe1C 142.7(6) . . ?
N10C N9C Fe1C 112.6(5) . . ?
C20C N10C N9C 112.0(7) . . ?
C20C N10C C12C 132.5(7) . . ?
N9C N10C C12C 115.4(6) . . ?
N1A C1A C2A 122.2(7) . . ?
N1A C1A N5A 113.0(6) . . ?
C2A C1A N5A 124.7(7) . . ?
C1A C2A C3A 117.1(7) . . ?
C4A C3A C2A 121.2(7) . . ?
C3A C4A C5A 116.7(8) . . ?
N1A C5A C4A 123.6(7) . . ?
N1A C5A N3A 112.7(7) . . ?
C4A C5A N3A 123.6(8) . . ?
C7A C6A N3A 108.9(9) . . ?
C6A C7A C8A 104.0(9) . . ?
N2A C8A C7A 113.7(9) . . ?
N5A C9A C10A 106.7(8) . . ?
C9A C10A C11A 105.6(8) . . ?
N4A C11A C10A 112.0(8) . . ?
C24A C23A C25A 120.2(7) . . ?
C24A C23A S1A 120.9(5) . . ?
C25A C23A S1A 118.9(6) . . ?
C23A C24A C26A 120.0(7) . . ?
C23A C24A S2A 120.4(5) . . ?
C26A C24A S2A 119.6(6) . . ?
N11A C25A C23A 177.7(9) . . ?
N12A C26A C24A 179.8(11) . . ?
C28A C27A C29A 122.0(7) . . ?
C28A C27A S3A 120.4(6) . . ?
C29A C27A S3A 117.6(6) . . ?
C27A C28A C30A 122.6(7) . . ?
C27A C28A S4A 121.3(6) . . ?
C30A C28A S4A 116.1(6) . . ?
N13A C29A C27A 178.5(10) . . ?
N14A C30A C28A 177.0(11) . . ?
C32A C31A C33A 120.3(8) . . ?
C32A C31A S5A 121.0(7) . . ?
C33A C31A S5A 118.3(6) . . ?
C31A C32A C34A 122.2(8) . . ?
C31A C32A S6A 120.7(6) . . ?
C34A C32A S6A 117.0(7) . . ?
N15A C33A C31A 176.4(10) . . ?
N16A C34A C32A 175.6(10) . . ?
C36A C35A C37A 121.4(8) . . ?
C36A C35A S7A 120.5(6) . . ?
C37A C35A S7A 118.0(6) . . ?
C35A C36A C38A 121.1(8) . . ?
C35A C36A S8A 120.3(7) . . ?
C38A C36A S8A 118.6(6) . . ?
N17A C37A C35A 178.8(10) . . ?
N18A C38A C36A 178.7(10) . . ?
N6B C12B C13B 123.4(7) . . ?
N6B C12B N10B 112.2(6) . . ?
C13B C12B N10B 124.4(7) . . ?
C12B C13B C14B 116.8(7) . . ?
C13B C14B C15B 120.9(7) . . ?
C16B C15B C14B 116.8(8) . . ?
N6B C16B C15B 123.6(7) . . ?
N6B C16B N8B 111.4(6) . . ?
C15B C16B N8B 125.0(7) . . ?
N8B C17B C18B 106.4(7) . . ?
C17B C18B C19B 106.2(8) . . ?
N7B C19B C18B 111.0(8) . . ?
C21B C20B N10B 107.9(8) . . ?
C20B C21B C22B 105.8(8) . . ?
N9B C22B C21B 110.1(7) . . ?
C24B C23B C25B 121.1(8) . . ?
C24B C23B S1B 120.8(6) . . ?
C25B C23B S1B 118.1(6) . . ?
C23B C24B C26B 122.5(8) . . ?
C23B C24B S2B 121.0(7) . . ?
C26B C24B S2B 116.4(6) . . ?
N11B C25B C23B 175.9(10) . . ?
N12B C26B C24B 177.7(10) . . ?
C28B C27B C29B 120.6(8) . . ?
C28B C27B S3B 120.2(7) . . ?
C29B C27B S3B 119.2(7) . . ?
C27B C28B C30B 122.0(8) . . ?
C27B C28B S4B 121.6(6) . . ?
C30B C28B S4B 116.5(7) . . ?
N13B C29B C27B 178.6(10) . . ?
N14B C30B C28B 178.3(11) . . ?
C32B C31B C33B 119.5(7) . . ?
C32B C31B S5B 121.4(6) . . ?
C33B C31B S5B 118.9(6) . . ?
C31B C32B C34B 122.6(7) . . ?
C31B C32B S6B 120.4(6) . . ?
C34B C32B S6B 116.9(6) . . ?
N15B C33B C31B 176.9(10) . . ?
N16B C34B C32B 177.6(9) . . ?
C36B C35B C37B 122.1(8) . . ?
C36B C35B S7B 121.6(6) . . ?
C37B C35B S7B 116.3(6) . . ?
C35B C36B C38B 123.2(7) . . ?
C35B C36B S8B 119.4(6) . . ?
C38B C36B S8B 117.3(6) . . ?
N17B C37B C35B 175.8(10) . . ?
N18B C38B C36B 176.7(10) . . ?
N1C C1C N5C 111.6(6) . . ?
N1C C1C C2C 122.0(7) . . ?
N5C C1C C2C 126.3(7) . . ?
C3C C2C C1C 117.2(7) . . ?
C4C C3C C2C 121.3(7) . . ?
C3C C4C C5C 116.8(7) . . ?
N1C C5C N3C 110.8(6) . . ?
N1C C5C C4C 123.2(6) . . ?
N3C C5C C4C 126.0(7) . . ?
C7C C6C N3C 107.5(6) . . ?
C6C C7C C8C 104.1(7) . . ?
N2C C8C C7C 113.2(6) . . ?
N5C C9C C10C 108.2(7) . . ?
C9C C10C C11C 104.3(7) . . ?
N4C C11C C10C 112.1(7) . . ?
N6C C12C C13C 123.3(8) . . ?
N6C C12C N10C 109.6(7) . . ?
C13C C12C N10C 127.1(8) . . ?
C14C C13C C12C 117.3(8) . . ?
C13C C14C C15C 121.2(7) . . ?
C16C C15C C14C 116.9(7) . . ?
N6C C16C C15C 123.7(7) . . ?
N6C C16C N8C 110.0(6) . . ?
C15C C16C N8C 126.3(7) . . ?
N8C C17C C18C 107.5(6) . . ?
C17C C18C C19C 104.9(6) . . ?
N7C C19C C18C 112.4(6) . . ?
C21C C20C N10C 106.6(8) . . ?
C20C C21C C22C 107.0(8) . . ?
N9C C22C C21C 109.9(8) . . ?
C24C C23C C25C 121.2(12) . . ?
C24C C23C S1C 119.3(11) . . ?
C25C C23C S1C 119.5(8) . . ?
C23C C24C C26C 119.4(12) . . ?
C23C C24C S2C 121.8(11) . . ?
C26C C24C S2C 118.8(9) . . ?
N11C C25C C23C 178.8(15) . . ?
N12C C26C C24C 176.2(15) . . ?
C28C C27C C29C 122.4(13) . . ?
C28C C27C S3C 122.6(11) . . ?
C29C C27C S3C 114.9(9) . . ?
C27C C28C C30C 123.4(13) . . ?
C27C C28C S4C 118.6(12) . . ?
C30C C28C S4C 118.0(9) . . ?
N13C C29C C27C 175.7(15) . . ?
N14C C30C C28C 178.8(17) . . ?
C32C C31C C33C 120.3(9) . . ?
C32C C31C S5C 121.9(7) . . ?
C33C C31C S5C 117.7(7) . . ?
C31C C32C C34C 122.0(8) . . ?
C31C C32C S6C 120.3(7) . . ?
C34C C32C S6C 117.6(7) . . ?
N15C C33C C31C 176.3(12) . . ?
N16C C34C C32C 178.5(11) . . ?
C36C C35C C37C 123.0(9) . . ?
C36C C35C S7C 120.3(8) . . ?
C37C C35C S7C 116.7(8) . . ?
C35C C36C C38C 121.5(10) . . ?
C35C C36C S8C 121.1(8) . . ?
C38C C36C S8C 117.4(8) . . ?
N17C C37C C35C 177.0(12) . . ?
N18C C38C C36C 177.3(11) . . ?
O1S N1S O2S 123.8(9) . . ?
O1S N1S C1S 118.1(9) . . ?
O2S N1S C1S 118.1(8) . . ?
O3S N2S O4S 124.0(9) . . ?
O3S N2S C2S 119.1(8) . . ?
O4S N2S C2S 116.8(9) . . ?
O6S N3S O5S 123.3(9) . . ?
O6S N3S C3S 116.8(10) . . ?
O5S N3S C3S 119.9(8) . . ?

loop_
_geom_bond_atom_site_label_1
_geom_bond_atom_site_label_2
_geom_bond_distance
_geom_bond_site_symmetry_2
_geom_bond_publ_flag
Ni1A S2A 2.140(2) . ?
Ni1A S1A 2.146(2) . ?
Ni1A S4A 2.147(2) . ?
Ni1A S3A 2.149(2) . ?
Ni1B S3B 2.141(3) . ?
Ni1B S4B 2.141(2) . ?
Ni1B S2B 2.146(3) . ?
Ni1B S1B 2.150(2) . ?
Ni1C S2C 2.138(3) . ?
Ni1C S3C 2.143(3) . ?
Ni1C S1C 2.145(4) . ?
Ni1C S4C 2.146(4) . ?
Ni2A S8A 2.139(3) . ?
Ni2A S7A 2.144(2) . ?
Ni2A S6A 2.146(2) . ?
Ni2A S5A 2.155(3) . ?
Ni2B S8B 2.136(3) . ?
Ni2B S5B 2.146(3) . ?
Ni2B S7B 2.147(2) . ?
Ni2B S6B 2.155(2) . ?
Ni2C S8C 2.136(3) . ?
Ni2C S5C 2.143(3) . ?
Ni2C S7C 2.148(3) . ?
Ni2C S6C 2.149(3) . ?
Fe1A N7D 1.933(17) . ?
Fe1A N6D 1.94(2) . ?
Fe1A N9A 2.032(13) . ?
Fe1A N1A 2.043(6) . ?
Fe1A N2A 2.097(8) . ?
Fe1A N6A 2.098(15) . ?
Fe1A N4A 2.102(7) . ?
Fe1A N9D 2.198(19) . ?
Fe1A N7A 2.198(14) . ?
Fe1B N1E 1.833(14) . ?
Fe1B N2E 1.986(13) . ?
Fe1B N4E 2.005(14) . ?
Fe1B N6B 2.025(6) . ?
Fe1B N9B 2.090(7) . ?
Fe1B N7B 2.103(7) . ?
Fe1B N4B 2.206(12) . ?
Fe1B N2B 2.214(13) . ?
Fe1B N1B 2.240(16) . ?
Fe1C N6C 1.834(6) . ?
Fe1C N1C 1.861(6) . ?
Fe1C N9C 1.914(7) . ?
Fe1C N7C 1.945(6) . ?
Fe1C N4C 1.953(6) . ?
Fe1C N2C 1.965(6) . ?
S1A C23A 1.710(7) . ?
S2A C24A 1.712(7) . ?
S3A C27A 1.723(7) . ?
S4A C28A 1.728(8) . ?
S5A C31A 1.727(8) . ?
S6A C32A 1.726(9) . ?
S7A C35A 1.709(9) . ?
S8A C36A 1.698(8) . ?
S1B C23B 1.724(8) . ?
S2B C24B 1.733(8) . ?
S3B C27B 1.699(8) . ?
S4B C28B 1.717(9) . ?
S5B C31B 1.710(8) . ?
S6B C32B 1.723(8) . ?
S7B C35B 1.712(8) . ?
S8B C36B 1.733(7) . ?
S1C C23C 1.735(12) . ?
S2C C24C 1.714(13) . ?
S3C C27C 1.740(13) . ?
S4C C28C 1.736(14) . ?
S5C C31C 1.719(9) . ?
S6C C32C 1.724(9) . ?
S7C C35C 1.724(10) . ?
S8C C36C 1.718(10) . ?
N1A C5A 1.302(10) . ?
N1A C1A 1.343(9) . ?
N2A C8A 1.327(11) . ?
N2A N3A 1.386(8) . ?
N3A C6A 1.347(10) . ?
N3A C5A 1.430(10) . ?
N4A C11A 1.322(10) . ?
N4A N5A 1.375(8) . ?
N5A C9A 1.345(10) . ?
N5A C1A 1.405(10) . ?
N6A C12A 1.298(13) . ?
N6A C16A 1.341(13) . ?
N7A C19A 1.335(13) . ?
N7A N8A 1.382(16) . ?
N8A C17A 1.358(13) . ?
N8A C16A 1.404(16) . ?
N9A C22A 1.335(13) . ?
N9A N10A 1.379(11) . ?
N10A C20A 1.328(12) . ?
N10A C12A 1.417(11) . ?
C12A C13A 1.377(13) . ?
C13A C14A 1.388(16) . ?
C14A C15A 1.379(19) . ?
C15A C16A 1.349(19) . ?
C17A C18A 1.338(18) . ?
C18A C19A 1.389(18) . ?
C20A C21A 1.328(16) . ?
C21A C22A 1.428(17) . ?
N6D C12D 1.302(17) . ?
N6D C16D 1.354(15) . ?
N7D C19D 1.336(15) . ?
N7D N8D 1.375(19) . ?
N8D C17D 1.356(16) . ?
N8D C16D 1.402(19) . ?
N9D C22D 1.343(17) . ?
N9D N10D 1.377(15) . ?
N10D C20D 1.327(15) . ?
N10D C12D 1.425(15) . ?
C12D C13D 1.384(17) . ?
C13D C14D 1.389(19) . ?
C14D C15D 1.37(2) . ?
C15D C16D 1.35(2) . ?
C17D C18D 1.34(2) . ?
C18D C19D 1.41(2) . ?
C20D C21D 1.33(2) . ?
C21D C22D 1.42(2) . ?
N11A C25A 1.179(9) . ?
N12A C26A 1.139(10) . ?
N13A C29A 1.122(10) . ?
N14A C30A 1.135(11) . ?
N15A C33A 1.145(11) . ?
N16A C34A 1.135(10) . ?
N17A C37A 1.126(10) . ?
N18A C38A 1.122(10) . ?
N1B C1B 1.320(15) . ?
N1B C5B 1.347(15) . ?
N2B N3B 1.339(17) . ?
N2B C8B 1.368(15) . ?
N3B C6B 1.397(15) . ?
N3B C5B 1.404(17) . ?
N4B C11B 1.346(14) . ?
N4B N5B 1.388(16) . ?
N5B C9B 1.335(14) . ?
N5B C1B 1.388(16) . ?
C1B C2B 1.39(2) . ?
C2B C3B 1.361(16) . ?
C3B C4B 1.387(18) . ?
C4B C5B 1.34(2) . ?
C6B C7B 1.35(2) . ?
C7B C8B 1.376(19) . ?
C9B C10B 1.347(19) . ?
C10B C11B 1.389(19) . ?
N1E C1E 1.308(17) . ?
N1E C5E 1.336(16) . ?
N2E N3E 1.355(19) . ?
N2E C8E 1.362(17) . ?
N3E C6E 1.392(17) . ?
N3E C5E 1.414(19) . ?
N4E C11E 1.321(16) . ?
N4E N5E 1.398(18) . ?
N5E C9E 1.337(15) . ?
N5E C1E 1.392(17) . ?
C1E C2E 1.40(2) . ?
C2E C3E 1.372(18) . ?
C3E C4E 1.40(2) . ?
C4E C5E 1.35(2) . ?
C6E C7E 1.35(2) . ?
C7E C8E 1.38(2) . ?
C9E C10E 1.35(2) . ?
C10E C11E 1.40(2) . ?
N6B C12B 1.332(9) . ?
N6B C16B 1.336(9) . ?
N7B C19B 1.323(10) . ?
N7B N8B 1.365(8) . ?
N8B C17B 1.359(9) . ?
N8B C16B 1.398(9) . ?
N9B C22B 1.337(10) . ?
N9B N10B 1.362(8) . ?
N10B C20B 1.354(10) . ?
N10B C12B 1.411(9) . ?
N11B C25B 1.109(10) . ?
N12B C26B 1.144(11) . ?
N13B C29B 1.146(11) . ?
N14B C30B 1.162(11) . ?
N15B C33B 1.145(10) . ?
N16B C34B 1.144(10) . ?
N17B C37B 1.157(10) . ?
N18B C38B 1.159(11) . ?
N1C C5C 1.333(9) . ?
N1C C1C 1.336(9) . ?
N2C C8C 1.312(9) . ?
N2C N3C 1.387(7) . ?
N3C C6C 1.361(9) . ?
N3C C5C 1.385(8) . ?
N4C C11C 1.314(9) . ?
N4C N5C 1.377(8) . ?
N5C C9C 1.339(9) . ?
N5C C1C 1.383(9) . ?
N6C C16C 1.338(9) . ?
N6C C12C 1.339(10) . ?
N7C C19C 1.331(9) . ?
N7C N8C 1.400(7) . ?
N8C C17C 1.349(9) . ?
N8C C16C 1.394(9) . ?
N9C C22C 1.336(9) . ?
N9C N10C 1.383(8) . ?
N10C C20C 1.354(10) . ?
N10C C12C 1.405(10) . ?
N11C C25C 1.148(17) . ?
N12C C26C 1.105(15) . ?
N13C C29C 1.138(15) . ?
N14C C30C 1.093(17) . ?
N15C C33C 1.129(12) . ?
N16C C34C 1.149(12) . ?
N17C C37C 1.144(12) . ?
N18C C38C 1.132(12) . ?
C1A C2A 1.370(10) . ?
C2A C3A 1.387(11) . ?
C3A C4A 1.372(11) . ?
C4A C5A 1.381(10) . ?
C6A C7A 1.341(13) . ?
C7A C8A 1.393(15) . ?
C9A C10A 1.362(12) . ?
C10A C11A 1.390(12) . ?
C23A C24A 1.364(10) . ?
C23A C25A 1.422(9) . ?
C24A C26A 1.418(10) . ?
C27A C28A 1.349(11) . ?
C27A C29A 1.440(11) . ?
C28A C30A 1.446(11) . ?
C31A C32A 1.359(11) . ?
C31A C33A 1.418(12) . ?
C32A C34A 1.424(10) . ?
C35A C36A 1.372(11) . ?
C35A C37A 1.435(11) . ?
C36A C38A 1.446(12) . ?
C12B C13B 1.370(10) . ?
C13B C14B 1.391(11) . ?
C14B C15B 1.395(11) . ?
C15B C16B 1.362(10) . ?
C17B C18B 1.365(11) . ?
C18B C19B 1.389(12) . ?
C20B C21B 1.330(11) . ?
C21B C22B 1.421(11) . ?
C23B C24B 1.339(11) . ?
C23B C25B 1.458(10) . ?
C24B C26B 1.429(12) . ?
C27B C28B 1.356(12) . ?
C27B C29B 1.427(12) . ?
C28B C30B 1.435(11) . ?
C31B C32B 1.363(11) . ?
C31B C33B 1.441(11) . ?
C32B C34B 1.444(10) . ?
C35B C36B 1.355(11) . ?
C35B C37B 1.431(10) . ?
C36B C38B 1.423(12) . ?
C1C C2C 1.396(9) . ?
C2C C3C 1.392(10) . ?
C3C C4C 1.385(10) . ?
C4C C5C 1.388(9) . ?
C6C C7C 1.360(10) . ?
C7C C8C 1.423(10) . ?
C9C C10C 1.361(11) . ?
C10C C11C 1.401(10) . ?
C12C C13C 1.381(11) . ?
C13C C14C 1.374(11) . ?
C14C C15C 1.385(10) . ?
C15C C16C 1.377(10) . ?
C17C C18C 1.354(9) . ?
C18C C19C 1.434(9) . ?
C20C C21C 1.348(12) . ?
C21C C22C 1.421(12) . ?
C23C C24C 1.353(14) . ?
C23C C25C 1.443(18) . ?
C24C C26C 1.461(17) . ?
C27C C28C 1.334(15) . ?
C27C C29C 1.459(17) . ?
C28C C30C 1.445(18) . ?
C31C C32C 1.351(12) . ?
C31C C33C 1.449(13) . ?
C32C C34C 1.422(13) . ?
C35C C36C 1.351(13) . ?
C35C C37C 1.425(14) . ?
C36C C38C 1.451(14) . ?
O1S N1S 1.169(9) . ?
O2S N1S 1.201(9) . ?
O3S N2S 1.201(9) . ?
O4S N2S 1.217(9) . ?
O5S N3S 1.201(10) . ?
O6S N3S 1.193(9) . ?
N1S C1S 1.498(11) . ?
N2S C2S 1.471(12) . ?
N3S C3S 1.494(11) . ?
